data_4317209
loop_
_publ_author_name
'Jiurong Hu'
'Guifeng Liu'
'Qibai Jiang'
'Rui Zhang'
'Wei Huang'
'Hong Yan'

_publ_contact_author_address
;
    State Key Laboratory of Coordination Chemistry, 
    Nanjing University, 
    Nanjing 210093, 
    P. R. China
;
_publ_contact_author_email hyan1965@nju.edu.cn
_publ_contact_author_fax '(+86)-25- 83314502'
_publ_contact_author_name 'H. Yan'
_publ_contact_author_phone '(+86)-25- 83314502'
_publ_section_title
;
 Controlled Assembly of Ruthenium Complexes through ortho-Carborane
 Dithiolate and Polysulfide Ligands
;
_journal_name_full 'Inorganic Chemistry'
_journal_page_first 11199
_journal_page_last 11204
_journal_paper_doi 10.1021/ic101817u
_journal_volume 49
_journal_year 2010
_chemical_formula_sum 'C14 H34 B20 Ru S3'
_chemical_formula_weight 615.86
_chemical_name_systematic
; 
 ? 
;
_space_group_IT_number 2
_symmetry_cell_setting triclinic
_symmetry_space_group_name_Hall '-P 1'
_symmetry_space_group_name_H-M 'P -1'
_atom_sites_solution_hydrogens geom
_atom_sites_solution_primary direct
_atom_sites_solution_secondary difmap
_audit_creation_method SHELXL-97
_cell_angle_alpha 83.045(2)
_cell_angle_beta 84.6830(10)
_cell_angle_gamma 78.3970(10)
_cell_formula_units_Z 2
_cell_length_a 6.9477(6)
_cell_length_b 10.3469(9)
_cell_length_c 20.8896(18)
_cell_measurement_reflns_used 630
_cell_measurement_temperature 291(2)
_cell_measurement_theta_max 22.34
_cell_measurement_theta_min 2.23
_cell_volume 1456.6(2)
_computing_cell_refinement SMART
_computing_data_collection 'SMART (Bruker, 2000)'
_computing_data_reduction 'SAINT (Bruker, 2000)'
_computing_molecular_graphics SHELXTL
_computing_publication_material SHELXTL
_computing_structure_refinement SHELXTL
_computing_structure_solution 'SHELXTL (Bruker, 2000)'
_diffrn_ambient_temperature 291(2)
_diffrn_measured_fraction_theta_full 0.978
_diffrn_measured_fraction_theta_max 0.978
_diffrn_measurement_device_type 'CCD area detector'
_diffrn_measurement_method 'phi and omega scans'
_diffrn_radiation_monochromator graphite
_diffrn_radiation_source 'sealed tube'
_diffrn_radiation_type MoK\a
_diffrn_radiation_wavelength 0.71073
_diffrn_reflns_av_R_equivalents 0.0791
_diffrn_reflns_av_sigmaI/netI 0.0547
_diffrn_reflns_limit_h_max 8
_diffrn_reflns_limit_h_min -6
_diffrn_reflns_limit_k_max 11
_diffrn_reflns_limit_k_min -12
_diffrn_reflns_limit_l_max 24
_diffrn_reflns_limit_l_min -24
_diffrn_reflns_number 7294
_diffrn_reflns_theta_full 25.00
_diffrn_reflns_theta_max 25.00
_diffrn_reflns_theta_min 1.97
_exptl_absorpt_coefficient_mu 0.762
_exptl_absorpt_correction_T_max 0.9277
_exptl_absorpt_correction_T_min 0.9277
_exptl_absorpt_correction_type multi-scan
_exptl_absorpt_process_details '(SADABS; Bruker, 2000)'
_exptl_crystal_colour purple
_exptl_crystal_density_diffrn 1.404
_exptl_crystal_density_method 'not measured'
_exptl_crystal_description block
_exptl_crystal_F_000 620
_exptl_crystal_size_max 0.30
_exptl_crystal_size_mid 0.20
_exptl_crystal_size_min 0.20
_refine_diff_density_max 0.620
_refine_diff_density_min -0.849
_refine_diff_density_rms 0.082
_refine_ls_extinction_method none
_refine_ls_goodness_of_fit_ref 1.068
_refine_ls_hydrogen_treatment constr
_refine_ls_matrix_type full
_refine_ls_number_parameters 346
_refine_ls_number_reflns 5038
_refine_ls_number_restraints 0
_refine_ls_restrained_S_all 1.068
_refine_ls_R_factor_all 0.0403
_refine_ls_R_factor_gt 0.0367
_refine_ls_shift/su_max 0.001
_refine_ls_shift/su_mean 0.000
_refine_ls_structure_factor_coef Fsqd
_refine_ls_weighting_details 'calc w=1/[\s^2^(Fo^2^)+(0.0644P)^2^+0.5032P] where P=(Fo^2^+2Fc^2^)/3'
_refine_ls_weighting_scheme calc
_refine_ls_wR_factor_gt 0.1046
_refine_ls_wR_factor_ref 0.1097
_reflns_number_gt 4543
_reflns_number_total 5038
_reflns_threshold_expression >2sigma(I)
_cod_data_source_file ic101817u_si_001_2.cif
_cod_data_source_block 3
_cod_depositor_comments
;
The following automatic conversions were performed:

'_symmetry_cell_setting' value 'Triclinic' changed to 'triclinic'
according to the built-in table from CIF Core dictionary named
'cif_core.dic' version 2.4.1 from
2010-06-29.

'_exptl_absorpt_correction_type' value 'Multi-scan'
changed to 'multi-scan' according to the built-in table from CIF Core
dictionary named 'cif_core.dic' version 2.4.1 from 2010-06-29.

Automatic conversion script
Id: cif_fix_values 1646 2011-03-28 12:23:43Z adriana 
;
_cod_original_sg_symbol_H-M 'P -1 '
_cod_database_code 4317209

loop_
_symmetry_equiv_pos_as_xyz
'x, y, z'
'-x, -y, -z'

loop_
_atom_site_label
_atom_site_type_symbol
_atom_site_fract_x
_atom_site_fract_y
_atom_site_fract_z
_atom_site_U_iso_or_equiv
_atom_site_adp_type
_atom_site_occupancy
_atom_site_symmetry_multiplicity
_atom_site_calc_flag
_atom_site_refinement_flags
_atom_site_disorder_assembly
_atom_site_disorder_group
Ru1 Ru 0.77938(3) 0.41899(2) 0.782389(12) 0.03419(12) Uani 1 1 d . . .
B3 B 0.7361(6) 0.7011(4) 0.88125(19) 0.0428(8) Uani 1 1 d . . .
H3A H 0.8623 0.6429 0.8833 0.051 Uiso 1 1 d R . .
B4 B 0.7042(7) 0.8628(4) 0.8390(2) 0.0478(9) Uani 1 1 d . . .
H4A H 0.8140 0.8990 0.8186 0.057 Uiso 1 1 d R . .
B5 B 0.4731(7) 0.8974(4) 0.8045(2) 0.0540(10) Uani 1 1 d . . .
H5A H 0.4518 0.9487 0.7635 0.065 Uiso 1 1 d R . .
B6 B 0.3608(6) 0.7568(4) 0.82489(19) 0.0468(9) Uani 1 1 d . . .
H6A H 0.2793 0.7312 0.7958 0.056 Uiso 1 1 d R . .
B7 B 0.6632(7) 0.8411(5) 0.9242(2) 0.0584(11) Uani 1 1 d . . .
H7A H 0.7483 0.8651 0.9525 0.070 Uiso 1 1 d R . .
B8 B 0.5484(7) 0.7006(5) 0.9448(2) 0.0548(11) Uani 1 1 d . . .
H8A H 0.5687 0.6445 0.9846 0.066 Uiso 1 1 d R . .
B9 B 0.3192(7) 0.7355(5) 0.9097(2) 0.0569(11) Uani 1 1 d . . .
H9A H 0.2093 0.6972 0.9284 0.068 Uiso 1 1 d R . .
B10 B 0.2876(7) 0.8972(5) 0.8675(2) 0.0600(12) Uani 1 1 d . . .
H10A H 0.1600 0.9531 0.8639 0.072 Uiso 1 1 d R . .
B11 B 0.4994(8) 0.9633(5) 0.8773(2) 0.0603(12) Uani 1 1 d . . .
H11D H 0.4931 1.0565 0.8788 0.072 Uiso 1 1 d R . .
B12 B 0.4033(8) 0.8621(6) 0.9423(2) 0.0662(13) Uani 1 1 d . . .
H12A H 0.3409 0.8986 0.9808 0.079 Uiso 1 1 d R . .
B13 B 0.8296(5) 0.5822(4) 0.62199(19) 0.0396(8) Uani 1 1 d . . .
H13D H 0.9408 0.5170 0.6359 0.047 Uiso 1 1 d R . .
B14 B 0.6742(6) 0.5483(4) 0.56739(19) 0.0470(9) Uani 1 1 d . . .
H14D H 0.6962 0.4644 0.5500 0.056 Uiso 1 1 d R . .
B15 B 0.4300(6) 0.6333(5) 0.58815(19) 0.0483(9) Uani 1 1 d . . .
H15A H 0.3179 0.5962 0.5819 0.058 Uiso 1 1 d R . .
B16 B 0.4352(6) 0.7214(4) 0.65469(19) 0.0436(9) Uani 1 1 d . . .
H16A H 0.3263 0.7334 0.6866 0.052 Uiso 1 1 d R . .
B17 B 0.8304(6) 0.7552(4) 0.61261(19) 0.0426(8) Uani 1 1 d . . .
H17A H 0.9401 0.7913 0.6222 0.051 Uiso 1 1 d R . .
B18 B 0.8239(7) 0.6680(4) 0.5443(2) 0.0499(10) Uani 1 1 d . . .
H18A H 0.9339 0.6535 0.5130 0.060 Uiso 1 1 d R . .
B19 B 0.5760(7) 0.6999(5) 0.5232(2) 0.0580(11) Uani 1 1 d . . .
H19A H 0.5444 0.7038 0.4792 0.070 Uiso 1 1 d R . .
B20 B 0.4281(7) 0.8066(5) 0.5772(2) 0.0548(11) Uani 1 1 d . . .
H20A H 0.3145 0.8700 0.5637 0.066 Uiso 1 1 d R . .
B21 B 0.5890(6) 0.8414(4) 0.63218(19) 0.0454(9) Uani 1 1 d . . .
H21A H 0.5730 0.9223 0.6520 0.054 Uiso 1 1 d R . .
B22 B 0.6736(7) 0.8283(4) 0.5504(2) 0.0523(10) Uani 1 1 d . . .
H22A H 0.6987 0.9039 0.5219 0.063 Uiso 1 1 d R . .
C1 C 0.5201(5) 0.6451(4) 0.87282(15) 0.0407(7) Uani 1 1 d . . .
C2 C 0.6117(4) 0.7404(3) 0.81170(15) 0.0366(7) Uani 1 1 d . . .
C3 C 0.6783(4) 0.6888(3) 0.67141(15) 0.0358(7) Uani 1 1 d . . .
C4 C 0.5888(4) 0.5679(3) 0.64648(15) 0.0370(7) Uani 1 1 d . . .
C5 C 0.9756(5) 0.2534(3) 0.7293(2) 0.0501(9) Uani 1 1 d . . .
C6 C 1.0905(5) 0.3416(4) 0.74401(19) 0.0485(8) Uani 1 1 d . . .
H6 H 1.1489 0.3948 0.7082 0.058 Uiso 1 1 calc R . .
C7 C 1.0958(5) 0.3732(4) 0.8062(2) 0.0532(9) Uani 1 1 d . . .
H7 H 1.1590 0.4469 0.8124 0.064 Uiso 1 1 calc R . .
C8 C 0.9892(6) 0.3165(4) 0.8598(2) 0.0596(10) Uani 1 1 d . . .
C9 C 0.8643(6) 0.2323(4) 0.8451(2) 0.0607(11) Uani 1 1 d . . .
H9 H 0.7683 0.2047 0.8787 0.073 Uiso 1 1 calc R . .
C10 C 0.8585(6) 0.2016(3) 0.7817(2) 0.0583(10) Uani 1 1 d . . .
H10 H 0.7580 0.1535 0.7725 0.070 Uiso 1 1 calc R . .
C11 C 1.0007(8) 0.3444(6) 0.9278(2) 0.0885(16) Uani 1 1 d . . .
H11A H 1.0826 0.4088 0.9280 0.133 Uiso 1 1 calc R . .
H11B H 1.0559 0.2640 0.9530 0.133 Uiso 1 1 calc R . .
H11C H 0.8709 0.3784 0.9459 0.133 Uiso 1 1 calc R . .
C12 C 0.9883(7) 0.2112(4) 0.6617(2) 0.0662(11) Uani 1 1 d . . .
H12 H 0.9581 0.2924 0.6320 0.079 Uiso 1 1 calc R . .
C13 C 1.1944(9) 0.1463(8) 0.6438(3) 0.125(3) Uani 1 1 d . . .
H13A H 1.2303 0.0667 0.6723 0.188 Uiso 1 1 calc R . .
H13B H 1.2816 0.2057 0.6476 0.188 Uiso 1 1 calc R . .
H13C H 1.2043 0.1246 0.6001 0.188 Uiso 1 1 calc R . .
C14 C 0.8484(13) 0.1251(10) 0.6509(5) 0.163(4) Uani 1 1 d . . .
H14A H 0.8550 0.1135 0.6058 0.244 Uiso 1 1 calc R . .
H14B H 0.7169 0.1662 0.6646 0.244 Uiso 1 1 calc R . .
H14C H 0.8832 0.0402 0.6755 0.244 Uiso 1 1 calc R . .
S1 S 0.52773(13) 0.47552(9) 0.86387(4) 0.0456(2) Uani 1 1 d . . .
S2 S 0.77323(10) 0.64615(7) 0.75176(4) 0.03241(18) Uani 1 1 d . . .
S3 S 0.53905(12) 0.43839(9) 0.70597(4) 0.0420(2) Uani 1 1 d . . .

loop_
_atom_site_aniso_label
_atom_site_aniso_U_11
_atom_site_aniso_U_22
_atom_site_aniso_U_33
_atom_site_aniso_U_23
_atom_site_aniso_U_13
_atom_site_aniso_U_12
Ru1 0.02897(16) 0.03446(16) 0.04040(18) 0.00241(11) -0.00674(10) -0.01088(11)
B3 0.042(2) 0.052(2) 0.040(2) -0.0046(16) -0.0153(16) -0.0166(17)
B4 0.055(2) 0.042(2) 0.052(2) -0.0089(17) -0.0136(18) -0.0165(18)
B5 0.064(3) 0.050(2) 0.046(2) -0.0089(19) -0.014(2) -0.001(2)
B6 0.040(2) 0.062(2) 0.041(2) -0.0133(18) -0.0095(16) -0.0090(18)
B7 0.070(3) 0.065(3) 0.050(2) -0.018(2) -0.016(2) -0.025(2)
B8 0.060(3) 0.075(3) 0.036(2) -0.0108(19) -0.0083(18) -0.024(2)
B9 0.048(2) 0.080(3) 0.047(2) -0.022(2) 0.0048(18) -0.016(2)
B10 0.051(2) 0.064(3) 0.064(3) -0.024(2) -0.005(2) 0.003(2)
B11 0.073(3) 0.052(2) 0.060(3) -0.021(2) -0.007(2) -0.013(2)
B12 0.076(3) 0.077(3) 0.052(3) -0.028(2) 0.001(2) -0.018(3)
B13 0.0334(18) 0.0414(19) 0.044(2) -0.0066(16) 0.0006(15) -0.0078(15)
B14 0.051(2) 0.054(2) 0.039(2) -0.0111(17) -0.0044(17) -0.0116(19)
B15 0.038(2) 0.066(3) 0.043(2) -0.0039(18) -0.0137(16) -0.0102(18)
B16 0.0356(19) 0.053(2) 0.040(2) 0.0009(17) -0.0110(15) -0.0033(17)
B17 0.046(2) 0.0397(19) 0.044(2) 0.0015(16) -0.0020(16) -0.0167(17)
B18 0.054(2) 0.059(2) 0.037(2) -0.0019(18) 0.0019(17) -0.016(2)
B19 0.068(3) 0.074(3) 0.035(2) 0.002(2) -0.0135(19) -0.020(2)
B20 0.049(2) 0.063(3) 0.048(2) 0.004(2) -0.0133(18) -0.002(2)
B21 0.053(2) 0.0390(19) 0.042(2) 0.0022(16) -0.0064(17) -0.0056(17)
B22 0.062(3) 0.051(2) 0.042(2) 0.0081(18) -0.0059(18) -0.013(2)
C1 0.0399(17) 0.0539(19) 0.0324(16) -0.0062(14) -0.0059(13) -0.0161(15)
C2 0.0345(16) 0.0415(17) 0.0364(16) -0.0072(13) -0.0081(12) -0.0096(13)
C3 0.0345(15) 0.0372(16) 0.0358(16) 0.0006(13) -0.0059(12) -0.0080(13)
C4 0.0336(15) 0.0445(17) 0.0365(16) -0.0049(13) -0.0069(12) -0.0135(13)
C5 0.0416(18) 0.0324(16) 0.072(2) -0.0011(16) -0.0073(17) 0.0007(14)
C6 0.0292(16) 0.050(2) 0.064(2) 0.0007(17) -0.0062(15) -0.0046(15)
C7 0.0321(17) 0.055(2) 0.073(3) 0.0030(18) -0.0176(16) -0.0079(16)
C8 0.049(2) 0.067(3) 0.057(2) 0.016(2) -0.0205(17) -0.0038(19)
C9 0.055(2) 0.046(2) 0.076(3) 0.025(2) -0.014(2) -0.0103(18)
C10 0.048(2) 0.0333(17) 0.092(3) 0.0064(18) -0.009(2) -0.0102(16)
C11 0.092(4) 0.107(4) 0.063(3) 0.015(3) -0.037(3) -0.012(3)
C12 0.077(3) 0.045(2) 0.075(3) -0.0162(19) -0.012(2) 0.003(2)
C13 0.099(5) 0.180(8) 0.084(4) -0.049(5) 0.012(3) 0.012(5)
C14 0.171(8) 0.178(8) 0.183(9) -0.116(7) 0.023(6) -0.097(7)
S1 0.0462(5) 0.0510(5) 0.0437(5) -0.0030(4) 0.0028(4) -0.0231(4)
S2 0.0287(4) 0.0352(4) 0.0352(4) -0.0006(3) -0.0077(3) -0.0101(3)
S3 0.0379(4) 0.0489(5) 0.0451(5) 0.0009(4) -0.0108(3) -0.0224(4)

loop_
_atom_type_symbol
_atom_type_description
_atom_type_scat_dispersion_real
_atom_type_scat_dispersion_imag
_atom_type_scat_source
C C 0.0033 0.0016 'International Tables Vol C Tables 4.2.6.8 and 6.1.1.4'
B B 0.0013 0.0007 'International Tables Vol C Tables 4.2.6.8 and 6.1.1.4'
Ru Ru -1.2594 0.8363 'International Tables Vol C Tables 4.2.6.8 and 6.1.1.4'
S S 0.1246 0.1234 'International Tables Vol C Tables 4.2.6.8 and 6.1.1.4'
H H 0.0000 0.0000 'International Tables Vol C Tables 4.2.6.8 and 6.1.1.4'

loop_
_geom_angle_atom_site_label_1
_geom_angle_atom_site_label_2
_geom_angle_atom_site_label_3
_geom_angle
_geom_angle_site_symmetry_1
_geom_angle_site_symmetry_3
_geom_angle_publ_flag
C9 Ru1 C10 37.12(17) . . ?
C9 Ru1 C7 65.43(15) . . ?
C10 Ru1 C7 77.06(15) . . ?
C9 Ru1 C6 77.05(15) . . ?
C10 Ru1 C6 64.94(14) . . ?
C7 Ru1 C6 35.81(15) . . ?
C9 Ru1 C5 66.47(16) . . ?
C10 Ru1 C5 36.71(14) . . ?
C7 Ru1 C5 65.09(15) . . ?
C6 Ru1 C5 35.91(13) . . ?
C9 Ru1 C8 36.78(16) . . ?
C10 Ru1 C8 66.38(17) . . ?
C7 Ru1 C8 36.37(15) . . ?
C6 Ru1 C8 65.24(15) . . ?
C5 Ru1 C8 78.16(16) . . ?
C9 Ru1 S2 153.01(13) . . ?
C10 Ru1 S2 160.16(12) . . ?
C7 Ru1 S2 94.75(10) . . ?
C6 Ru1 S2 97.83(10) . . ?
C5 Ru1 S2 123.45(10) . . ?
C8 Ru1 S2 116.89(12) . . ?
C9 Ru1 S1 85.68(12) . . ?
C10 Ru1 S1 110.45(11) . . ?
C7 Ru1 S1 119.95(11) . . ?
C6 Ru1 S1 154.94(10) . . ?
C5 Ru1 S1 147.08(10) . . ?
C8 Ru1 S1 90.08(11) . . ?
S2 Ru1 S1 89.33(3) . . ?
C9 Ru1 S3 120.67(12) . . ?
C10 Ru1 S3 92.33(12) . . ?
C7 Ru1 S3 149.79(12) . . ?
C6 Ru1 S3 114.12(10) . . ?
C5 Ru1 S3 89.44(10) . . ?
C8 Ru1 S3 157.30(12) . . ?
S2 Ru1 S3 85.81(3) . . ?
S1 Ru1 S3 90.24(3) . . ?
C2 B3 C1 57.74(19) . . ?
C2 B3 B7 105.0(3) . . ?
C1 B3 B7 105.6(3) . . ?
C2 B3 B8 104.7(3) . . ?
C1 B3 B8 58.3(2) . . ?
B7 B3 B8 60.7(3) . . ?
C2 B3 B4 58.4(2) . . ?
C1 B3 B4 105.1(3) . . ?
B7 B3 B4 60.1(3) . . ?
B8 B3 B4 108.1(3) . . ?
C2 B3 H3A 123.0 . . ?
C1 B3 H3A 122.7 . . ?
B7 B3 H3A 124.2 . . ?
B8 B3 H3A 122.8 . . ?
B4 B3 H3A 122.5 . . ?
C2 B4 B7 105.3(3) . . ?
C2 B4 B11 105.3(3) . . ?
B7 B4 B11 60.5(3) . . ?
C2 B4 B5 58.9(2) . . ?
B7 B4 B5 108.6(3) . . ?
B11 B4 B5 60.2(3) . . ?
C2 B4 B3 59.3(2) . . ?
B7 B4 B3 59.5(2) . . ?
B11 B4 B3 108.1(3) . . ?
B5 B4 B3 108.4(3) . . ?
C2 B4 H4A 125.0 . . ?
B7 B4 H4A 121.6 . . ?
B11 B4 H4A 121.5 . . ?
B5 B4 H4A 121.4 . . ?
B3 B4 H4A 121.7 . . ?
C2 B5 B10 105.0(3) . . ?
C2 B5 B4 58.6(2) . . ?
B10 B5 B4 108.3(3) . . ?
C2 B5 B6 58.9(2) . . ?
B10 B5 B6 59.8(3) . . ?
B4 B5 B6 108.0(3) . . ?
C2 B5 B11 104.9(3) . . ?
B10 B5 B11 60.5(3) . . ?
B4 B5 B11 59.9(3) . . ?
B6 B5 B11 108.2(3) . . ?
C2 B5 H5A 122.5 . . ?
B10 B5 H5A 122.6 . . ?
B4 B5 H5A 122.6 . . ?
B6 B5 H5A 119.0 . . ?
B11 B5 H5A 125.0 . . ?
C2 B6 C1 58.2(2) . . ?
C2 B6 B10 104.6(3) . . ?
C1 B6 B10 105.5(3) . . ?
C2 B6 B9 104.5(3) . . ?
C1 B6 B9 58.1(2) . . ?
B10 B6 B9 60.6(3) . . ?
C2 B6 B5 58.7(2) . . ?
C1 B6 B5 105.9(3) . . ?
B10 B6 B5 59.5(3) . . ?
B9 B6 B5 107.8(3) . . ?
C2 B6 H6A 123.5 . . ?
C1 B6 H6A 123.7 . . ?
B10 B6 H6A 123.4 . . ?
B9 B6 H6A 123.3 . . ?
B5 B6 H6A 121.5 . . ?
B3 B7 B4 60.5(2) . . ?
B3 B7 B11 108.4(3) . . ?
B4 B7 B11 59.9(3) . . ?
B3 B7 B8 60.0(3) . . ?
B4 B7 B8 107.9(3) . . ?
B11 B7 B8 107.5(3) . . ?
B3 B7 B12 107.5(3) . . ?
B4 B7 B12 107.2(3) . . ?
B11 B7 B12 59.7(3) . . ?
B8 B7 B12 59.3(3) . . ?
B3 B7 H7A 121.9 . . ?
B4 B7 H7A 122.3 . . ?
B11 B7 H7A 121.7 . . ?
B8 B7 H7A 121.8 . . ?
B12 B7 H7A 121.9 . . ?
C1 B8 B12 105.2(3) . . ?
C1 B8 B9 58.2(2) . . ?
B12 B8 B9 59.9(3) . . ?
C1 B8 B3 60.0(2) . . ?
B12 B8 B3 107.7(3) . . ?
B9 B8 B3 107.9(3) . . ?
C1 B8 B7 105.8(3) . . ?
B12 B8 B7 60.3(3) . . ?
B9 B8 B7 108.0(4) . . ?
B3 B8 B7 59.3(2) . . ?
C1 B8 H8A 124.2 . . ?
B12 B8 H8A 121.9 . . ?
B9 B8 H8A 121.7 . . ?
B3 B8 H8A 121.9 . . ?
B7 B8 H8A 122.0 . . ?
C1 B9 B6 59.8(2) . . ?
C1 B9 B12 106.1(3) . . ?
B6 B9 B12 108.5(4) . . ?
C1 B9 B8 59.3(2) . . ?
B6 B9 B8 108.9(3) . . ?
B12 B9 B8 60.0(3) . . ?
C1 B9 B10 106.1(3) . . ?
B6 B9 B10 59.6(3) . . ?
B12 B9 B10 60.6(3) . . ?
B8 B9 B10 108.7(4) . . ?
C1 B9 H9A 122.2 . . ?
B6 B9 H9A 119.2 . . ?
B12 B9 H9A 123.9 . . ?
B8 B9 H9A 122.2 . . ?
B10 B9 H9A 122.0 . . ?
B5 B10 B6 60.7(3) . . ?
B5 B10 B9 108.1(3) . . ?
B6 B10 B9 59.8(3) . . ?
B5 B10 B11 60.4(3) . . ?
B6 B10 B11 108.8(3) . . ?
B9 B10 B11 107.5(3) . . ?
B5 B10 B12 107.9(3) . . ?
B6 B10 B12 107.7(3) . . ?
B9 B10 B12 59.4(3) . . ?
B11 B10 B12 59.7(3) . . ?
B5 B10 H10A 121.8 . . ?
B6 B10 H10A 121.6 . . ?
B9 B10 H10A 121.9 . . ?
B11 B10 H10A 121.6 . . ?
B12 B10 H10A 121.7 . . ?
B4 B11 B12 107.5(3) . . ?
B4 B11 B5 59.9(2) . . ?
B12 B11 B5 107.4(3) . . ?
B4 B11 B10 107.2(3) . . ?
B12 B11 B10 60.3(3) . . ?
B5 B11 B10 59.1(3) . . ?
B4 B11 B7 59.7(3) . . ?
B12 B11 B7 60.2(3) . . ?
B5 B11 B7 107.8(3) . . ?
B10 B11 B7 108.3(3) . . ?
B4 B11 H11D 121.7 . . ?
B12 B11 H11D 122.3 . . ?
B5 B11 H11D 121.8 . . ?
B10 B11 H11D 122.2 . . ?
B7 B11 H11D 121.7 . . ?
B9 B12 B8 60.0(3) . . ?
B9 B12 B11 108.2(3) . . ?
B8 B12 B11 108.6(3) . . ?
B9 B12 B7 108.1(3) . . ?
B8 B12 B7 60.3(3) . . ?
B11 B12 B7 60.1(3) . . ?
B9 B12 B10 60.0(3) . . ?
B8 B12 B10 108.2(3) . . ?
B11 B12 B10 60.0(3) . . ?
B7 B12 B10 107.9(3) . . ?
B9 B12 H12A 121.8 . . ?
B8 B12 H12A 121.7 . . ?
B11 B12 H12A 121.2 . . ?
B7 B12 H12A 121.8 . . ?
B10 B12 H12A 121.5 . . ?
C3 B13 C4 57.25(19) . . ?
C3 B13 B14 105.0(3) . . ?
C4 B13 B14 59.3(2) . . ?
C3 B13 B18 105.3(3) . . ?
C4 B13 B18 106.4(3) . . ?
B14 B13 B18 60.7(2) . . ?
C3 B13 B17 58.5(2) . . ?
C4 B13 B17 105.7(3) . . ?
B14 B13 B17 109.1(3) . . ?
B18 B13 B17 60.8(2) . . ?
C3 B13 H13D 124.5 . . ?
C4 B13 H13D 122.6 . . ?
B14 B13 H13D 121.1 . . ?
B18 B13 H13D 122.8 . . ?
B17 B13 H13D 122.5 . . ?
C4 B14 B13 59.8(2) . . ?
C4 B14 B19 104.9(3) . . ?
B13 B14 B19 107.6(3) . . ?
C4 B14 B18 106.1(3) . . ?
B13 B14 B18 59.7(2) . . ?
B19 B14 B18 60.3(3) . . ?
C4 B14 B15 58.1(2) . . ?
B13 B14 B15 107.7(3) . . ?
B19 B14 B15 59.9(2) . . ?
B18 B14 B15 108.3(3) . . ?
C4 B14 H14D 122.8 . . ?
B13 B14 H14D 121.8 . . ?
B19 B14 H14D 123.1 . . ?
B18 B14 H14D 123.2 . . ?
B15 B14 H14D 120.8 . . ?
C4 B15 B16 60.4(2) . . ?
C4 B15 B19 105.3(3) . . ?
B16 B15 B19 107.5(3) . . ?
C4 B15 B20 106.3(3) . . ?
B16 B15 B20 59.2(2) . . ?
B19 B15 B20 60.2(3) . . ?
C4 B15 B14 59.1(2) . . ?
B16 B15 B14 108.9(3) . . ?
B19 B15 B14 59.4(2) . . ?
B20 B15 B14 108.2(3) . . ?
C4 B15 H15A 122.7 . . ?
B16 B15 H15A 121.5 . . ?
B19 B15 H15A 123.0 . . ?
B20 B15 H15A 123.0 . . ?
B14 B15 H15A 120.7 . . ?
C3 B16 C4 57.34(19) . . ?
C3 B16 B20 105.4(3) . . ?
C4 B16 B20 105.9(3) . . ?
C3 B16 B15 104.3(3) . . ?
C4 B16 B15 58.3(2) . . ?
B20 B16 B15 60.9(3) . . ?
C3 B16 B21 58.5(2) . . ?
C4 B16 B21 105.3(3) . . ?
B20 B16 B21 60.8(2) . . ?
B15 B16 B21 108.8(3) . . ?
C3 B16 H16A 124.6 . . ?
C4 B16 H16A 122.6 . . ?
B20 B16 H16A 123.0 . . ?
B15 B16 H16A 121.2 . . ?
B21 B16 H16A 123.1 . . ?
C3 B17 B21 58.8(2) . . ?
C3 B17 B22 104.3(3) . . ?
B21 B17 B22 59.8(2) . . ?
C3 B17 B13 59.36(19) . . ?
B21 B17 B13 108.6(3) . . ?
B22 B17 B13 107.2(3) . . ?
C3 B17 B18 104.5(3) . . ?
B21 B17 B18 108.3(3) . . ?
B22 B17 B18 60.2(2) . . ?
B13 B17 B18 58.9(2) . . ?
C3 B17 H17A 122.9 . . ?
B21 B17 H17A 118.6 . . ?
B22 B17 H17A 123.0 . . ?
B13 B17 H17A 123.0 . . ?
B18 B17 H17A 125.1 . . ?
B13 B18 B14 59.6(2) . . ?
B13 B18 B19 107.1(3) . . ?
B14 B18 B19 59.7(2) . . ?
B13 B18 B22 107.7(3) . . ?
B14 B18 B22 108.0(3) . . ?
B19 B18 B22 60.0(3) . . ?
B13 B18 B17 60.3(2) . . ?
B14 B18 B17 108.0(3) . . ?
B19 B18 B17 107.3(3) . . ?
B22 B18 B17 59.5(2) . . ?
B13 B18 H18A 121.7 . . ?
B14 B18 H18A 121.8 . . ?
B19 B18 H18A 122.6 . . ?
B22 B18 H18A 122.0 . . ?
B17 B18 H18A 121.6 . . ?
B14 B19 B15 60.7(2) . . ?
B14 B19 B18 60.0(2) . . ?
B15 B19 B18 108.7(3) . . ?
B14 B19 B22 108.5(3) . . ?
B15 B19 B22 108.4(3) . . ?
B18 B19 B22 60.3(3) . . ?
B14 B19 B20 109.0(3) . . ?
B15 B19 B20 60.0(3) . . ?
B18 B19 B20 109.1(3) . . ?
B22 B19 B20 60.5(3) . . ?
B14 B19 H19A 121.5 . . ?
B15 B19 H19A 121.4 . . ?
B18 B19 H19A 121.4 . . ?
B22 B19 H19A 121.3 . . ?
B20 B19 H19A 120.8 . . ?
B16 B20 B15 59.9(2) . . ?
B16 B20 B19 107.6(3) . . ?
B15 B20 B19 59.8(3) . . ?
B16 B20 B21 60.8(2) . . ?
B15 B20 B21 108.0(3) . . ?
B19 B20 B21 106.9(3) . . ?
B16 B20 B22 107.9(3) . . ?
B15 B20 B22 107.5(3) . . ?
B19 B20 B22 59.7(3) . . ?
B21 B20 B22 59.0(2) . . ?
B16 B20 H20A 122.0 . . ?
B15 B20 H20A 122.0 . . ?
B19 B20 H20A 121.9 . . ?
B21 B20 H20A 122.2 . . ?
B22 B20 H20A 121.8 . . ?
C3 B21 B22 104.6(3) . . ?
C3 B21 B17 59.0(2) . . ?
B22 B21 B17 60.1(2) . . ?
C3 B21 B20 103.7(3) . . ?
B22 B21 B20 60.6(2) . . ?
B17 B21 B20 108.4(3) . . ?
C3 B21 B16 58.6(2) . . ?
B22 B21 B16 107.2(3) . . ?
B17 B21 B16 108.0(3) . . ?
B20 B21 B16 58.4(2) . . ?
C3 B21 H21A 122.9 . . ?
B22 B21 H21A 123.0 . . ?
B17 B21 H21A 118.8 . . ?
B20 B21 H21A 125.5 . . ?
B16 B21 H21A 123.1 . . ?
B21 B22 B17 60.1(2) . . ?
B21 B22 B19 108.1(3) . . ?
B17 B22 B19 107.7(3) . . ?
B21 B22 B18 108.6(3) . . ?
B17 B22 B18 60.3(2) . . ?
B19 B22 B18 59.7(3) . . ?
B21 B22 B20 60.3(2) . . ?
B17 B22 B20 108.1(3) . . ?
B19 B22 B20 59.8(3) . . ?
B18 B22 B20 108.1(3) . . ?
B21 B22 H22A 121.7 . . ?
B17 B22 H22A 121.7 . . ?
B19 B22 H22A 121.9 . . ?
B18 B22 H22A 121.1 . . ?
B20 B22 H22A 121.9 . . ?
C2 C1 B9 109.6(3) . . ?
C2 C1 B8 109.5(3) . . ?
B9 C1 B8 62.5(3) . . ?
C2 C1 B6 60.6(2) . . ?
B9 C1 B6 62.1(2) . . ?
B8 C1 B6 113.4(3) . . ?
C2 C1 B3 60.51(19) . . ?
B9 C1 B3 112.7(3) . . ?
B8 C1 B3 61.7(2) . . ?
B6 C1 B3 112.5(3) . . ?
C2 C1 S1 118.9(2) . . ?
B9 C1 S1 120.2(3) . . ?
B8 C1 S1 123.3(3) . . ?
B6 C1 S1 115.0(2) . . ?
B3 C1 S1 120.4(2) . . ?
C1 C2 B4 111.5(3) . . ?
C1 C2 B5 111.1(3) . . ?
B4 C2 B5 62.5(2) . . ?
C1 C2 B6 61.1(2) . . ?
B4 C2 B6 114.0(3) . . ?
B5 C2 B6 62.4(2) . . ?
C1 C2 B3 61.75(19) . . ?
B4 C2 B3 62.3(2) . . ?
B5 C2 B3 113.9(3) . . ?
B6 C2 B3 113.9(3) . . ?
C1 C2 S2 113.9(2) . . ?
B4 C2 S2 115.4(2) . . ?
B5 C2 S2 130.8(2) . . ?
B6 C2 S2 127.4(2) . . ?
B3 C2 S2 104.1(2) . . ?
C4 C3 B21 112.8(3) . . ?
C4 C3 B16 62.2(2) . . ?
B21 C3 B16 63.0(2) . . ?
C4 C3 B17 112.0(2) . . ?
B21 C3 B17 62.2(2) . . ?
B16 C3 B17 114.2(3) . . ?
C4 C3 B13 61.4(2) . . ?
B21 C3 B13 113.5(3) . . ?
B16 C3 B13 114.0(3) . . ?
B17 C3 B13 62.1(2) . . ?
C4 C3 S2 113.2(2) . . ?
B21 C3 S2 129.6(2) . . ?
B16 C3 S2 126.1(2) . . ?
B17 C3 S2 116.0(2) . . ?
B13 C3 S2 105.8(2) . . ?
C3 C4 B15 109.2(3) . . ?
C3 C4 B14 109.4(2) . . ?
B15 C4 B14 62.8(2) . . ?
C3 C4 B13 61.30(19) . . ?
B15 C4 B13 112.4(3) . . ?
B14 C4 B13 60.9(2) . . ?
C3 C4 B16 60.5(2) . . ?
B15 C4 B16 61.3(2) . . ?
B14 C4 B16 112.6(3) . . ?
B13 C4 B16 112.4(3) . . ?
C3 C4 S3 117.0(2) . . ?
B15 C4 S3 121.3(2) . . ?
B14 C4 S3 125.3(2) . . ?
B13 C4 S3 120.4(2) . . ?
B16 C4 S3 114.5(2) . . ?
C6 C5 C10 116.2(4) . . ?
C6 C5 C12 120.8(4) . . ?
C10 C5 C12 122.9(4) . . ?
C6 C5 Ru1 70.6(2) . . ?
C10 C5 Ru1 68.3(2) . . ?
C12 C5 Ru1 134.7(3) . . ?
C7 C6 C5 122.3(4) . . ?
C7 C6 Ru1 71.6(2) . . ?
C5 C6 Ru1 73.5(2) . . ?
C7 C6 H6 118.3 . . ?
C5 C6 H6 118.3 . . ?
Ru1 C6 H6 118.3 . . ?
C6 C7 C8 122.4(4) . . ?
C6 C7 Ru1 72.6(2) . . ?
C8 C7 Ru1 73.8(2) . . ?
C6 C7 H7 118.5 . . ?
C8 C7 H7 118.5 . . ?
Ru1 C7 H7 118.5 . . ?
C7 C8 C9 115.8(4) . . ?
C7 C8 C11 123.1(4) . . ?
C9 C8 C11 121.1(4) . . ?
C7 C8 Ru1 69.8(2) . . ?
C9 C8 Ru1 68.2(2) . . ?
C11 C8 Ru1 131.0(3) . . ?
C10 C9 C8 121.4(4) . . ?
C10 C9 Ru1 71.5(2) . . ?
C8 C9 Ru1 75.0(2) . . ?
C10 C9 H9 119.1 . . ?
C8 C9 H9 119.1 . . ?
Ru1 C9 H9 119.1 . . ?
C9 C10 C5 121.7(4) . . ?
C9 C10 Ru1 71.4(2) . . ?
C5 C10 Ru1 75.0(2) . . ?
C9 C10 H10 118.8 . . ?
C5 C10 H10 118.8 . . ?
Ru1 C10 H10 118.8 . . ?
C8 C11 H11A 109.5 . . ?
C8 C11 H11B 109.5 . . ?
H11A C11 H11B 109.5 . . ?
C8 C11 H11C 109.5 . . ?
H11A C11 H11C 109.5 . . ?
H11B C11 H11C 109.5 . . ?
C13 C12 C14 110.4(5) . . ?
C13 C12 C5 109.4(4) . . ?
C14 C12 C5 115.6(5) . . ?
C13 C12 H12 107.0 . . ?
C14 C12 H12 107.0 . . ?
C5 C12 H12 107.0 . . ?
C12 C13 H13A 109.5 . . ?
C12 C13 H13B 109.5 . . ?
H13A C13 H13B 109.5 . . ?
C12 C13 H13C 109.5 . . ?
H13A C13 H13C 109.5 . . ?
H13B C13 H13C 109.5 . . ?
C12 C14 H14A 109.5 . . ?
C12 C14 H14B 109.5 . . ?
H14A C14 H14B 109.5 . . ?
C12 C14 H14C 109.5 . . ?
H14A C14 H14C 109.5 . . ?
H14B C14 H14C 109.5 . . ?
C1 S1 Ru1 105.92(11) . . ?
C3 S2 C2 110.77(14) . . ?
C3 S2 Ru1 108.37(10) . . ?
C2 S2 Ru1 108.09(11) . . ?
C4 S3 Ru1 104.95(10) . . ?

loop_
_geom_bond_atom_site_label_1
_geom_bond_atom_site_label_2
_geom_bond_distance
_geom_bond_site_symmetry_2
_geom_bond_publ_flag
Ru1 C9 2.206(3) . ?
Ru1 C10 2.207(4) . ?
Ru1 C7 2.243(3) . ?
Ru1 C6 2.257(3) . ?
Ru1 C5 2.294(4) . ?
Ru1 C8 2.295(4) . ?
Ru1 S2 2.3528(8) . ?
Ru1 S1 2.3610(9) . ?
Ru1 S3 2.3788(8) . ?
B3 C2 1.724(5) . ?
B3 C1 1.744(5) . ?
B3 B7 1.759(6) . ?
B3 B8 1.772(6) . ?
B3 B4 1.776(6) . ?
B3 H3A 0.9600 . ?
B4 C2 1.707(5) . ?
B4 B7 1.769(6) . ?
B4 B11 1.773(6) . ?
B4 B5 1.774(6) . ?
B4 H4A 0.9600 . ?
B5 C2 1.711(5) . ?
B5 B10 1.754(7) . ?
B5 B6 1.776(6) . ?
B5 B11 1.779(6) . ?
B5 H5A 0.9600 . ?
B6 C2 1.717(5) . ?
B6 C1 1.725(5) . ?
B6 B10 1.759(6) . ?
B6 B9 1.764(6) . ?
B6 H6A 0.9600 . ?
B7 B11 1.783(7) . ?
B7 B8 1.785(7) . ?
B7 B12 1.785(7) . ?
B7 H7A 0.9601 . ?
B8 C1 1.714(5) . ?
B8 B12 1.767(8) . ?
B8 B9 1.767(6) . ?
B8 H8A 0.9599 . ?
B9 C1 1.694(5) . ?
B9 B12 1.765(7) . ?
B9 B10 1.777(7) . ?
B9 H9A 0.9600 . ?
B10 B11 1.781(7) . ?
B10 B12 1.787(7) . ?
B10 H10A 0.9600 . ?
B11 B12 1.775(7) . ?
B11 H11D 0.9599 . ?
B12 H12A 0.9600 . ?
B13 C3 1.731(5) . ?
B13 C4 1.733(5) . ?
B13 B14 1.751(6) . ?
B13 B18 1.752(5) . ?
B13 B17 1.778(5) . ?
B13 H13D 0.9600 . ?
B14 C4 1.725(5) . ?
B14 B19 1.764(6) . ?
B14 B18 1.769(6) . ?
B14 B15 1.787(6) . ?
B14 H14D 0.9600 . ?
B15 C4 1.706(5) . ?
B15 B16 1.759(6) . ?
B15 B19 1.774(6) . ?
B15 B20 1.778(7) . ?
B15 H15A 0.9599 . ?
B16 C3 1.715(5) . ?
B16 C4 1.744(5) . ?
B16 B20 1.747(6) . ?
B16 B21 1.790(6) . ?
B16 H16A 0.9600 . ?
B17 C3 1.716(5) . ?
B17 B21 1.770(6) . ?
B17 B22 1.771(6) . ?
B17 B18 1.786(6) . ?
B17 H17A 0.9599 . ?
B18 B19 1.774(6) . ?
B18 B22 1.785(6) . ?
B18 H18A 0.9599 . ?
B19 B22 1.779(7) . ?
B19 B20 1.782(7) . ?
B19 H19A 0.9600 . ?
B20 B21 1.789(6) . ?
B20 B22 1.794(6) . ?
B20 H20A 0.9600 . ?
B21 C3 1.713(5) . ?
B21 B22 1.765(6) . ?
B21 H21A 0.9600 . ?
B22 H22A 0.9599 . ?
C1 C2 1.675(4) . ?
C1 S1 1.777(4) . ?
C2 S2 1.837(3) . ?
C3 C4 1.660(4) . ?
C3 S2 1.832(3) . ?
C4 S3 1.778(3) . ?
C5 C6 1.403(5) . ?
C5 C10 1.420(6) . ?
C5 C12 1.519(6) . ?
C6 C7 1.383(6) . ?
C6 H6 0.9800 . ?
C7 C8 1.417(6) . ?
C7 H7 0.9800 . ?
C8 C9 1.423(6) . ?
C8 C11 1.494(7) . ?
C9 C10 1.405(6) . ?
C9 H9 0.9800 . ?
C10 H10 0.9800 . ?
C11 H11A 0.9600 . ?
C11 H11B 0.9600 . ?
C11 H11C 0.9600 . ?
C12 C13 1.489(7) . ?
C12 C14 1.492(8) . ?
C12 H12 0.9800 . ?
C13 H13A 0.9600 . ?
C13 H13B 0.9600 . ?
C13 H13C 0.9600 . ?
C14 H14A 0.9600 . ?
C14 H14B 0.9600 . ?
C14 H14C 0.9600 . ?

loop_
_geom_torsion_atom_site_label_1
_geom_torsion_atom_site_label_2
_geom_torsion_atom_site_label_3
_geom_torsion_atom_site_label_4
_geom_torsion
_geom_torsion_site_symmetry_1
_geom_torsion_site_symmetry_2
_geom_torsion_site_symmetry_3
_geom_torsion_site_symmetry_4
_geom_torsion_publ_flag
C1 B3 B4 C2 -35.3(2) . . . . ?
B7 B3 B4 C2 -134.9(3) . . . . ?
B8 B3 B4 C2 -96.4(3) . . . . ?
C2 B3 B4 B7 134.9(3) . . . . ?
C1 B3 B4 B7 99.6(3) . . . . ?
B8 B3 B4 B7 38.5(3) . . . . ?
C2 B3 B4 B11 97.4(3) . . . . ?
C1 B3 B4 B11 62.1(4) . . . . ?
B7 B3 B4 B11 -37.4(3) . . . . ?
B8 B3 B4 B11 1.1(4) . . . . ?
C2 B3 B4 B5 33.7(3) . . . . ?
C1 B3 B4 B5 -1.6(4) . . . . ?
B7 B3 B4 B5 -101.2(3) . . . . ?
B8 B3 B4 B5 -62.7(4) . . . . ?
B7 B4 B5 C2 -97.0(3) . . . . ?
B11 B4 B5 C2 -134.5(3) . . . . ?
B3 B4 B5 C2 -33.8(3) . . . . ?
C2 B4 B5 B10 96.8(3) . . . . ?
B7 B4 B5 B10 -0.1(4) . . . . ?
B11 B4 B5 B10 -37.7(3) . . . . ?
B3 B4 B5 B10 63.0(4) . . . . ?
C2 B4 B5 B6 33.6(3) . . . . ?
B7 B4 B5 B6 -63.4(4) . . . . ?
B11 B4 B5 B6 -101.0(3) . . . . ?
B3 B4 B5 B6 -0.3(4) . . . . ?
C2 B4 B5 B11 134.5(3) . . . . ?
B7 B4 B5 B11 37.6(3) . . . . ?
B3 B4 B5 B11 100.7(4) . . . . ?
B10 B5 B6 C2 -134.5(3) . . . . ?
B4 B5 B6 C2 -33.4(3) . . . . ?
B11 B5 B6 C2 -96.7(3) . . . . ?
C2 B5 B6 C1 35.5(2) . . . . ?
B10 B5 B6 C1 -99.0(3) . . . . ?
B4 B5 B6 C1 2.1(4) . . . . ?
B11 B5 B6 C1 -61.2(4) . . . . ?
C2 B5 B6 B10 134.5(3) . . . . ?
B4 B5 B6 B10 101.1(3) . . . . ?
B11 B5 B6 B10 37.8(3) . . . . ?
C2 B5 B6 B9 96.5(3) . . . . ?
B10 B5 B6 B9 -38.1(3) . . . . ?
B4 B5 B6 B9 63.0(4) . . . . ?
B11 B5 B6 B9 -0.3(4) . . . . ?
C2 B3 B7 B4 -38.7(3) . . . . ?
C1 B3 B7 B4 -98.7(3) . . . . ?
B8 B3 B7 B4 -137.3(3) . . . . ?
C2 B3 B7 B11 -1.4(4) . . . . ?
C1 B3 B7 B11 -61.5(4) . . . . ?
B8 B3 B7 B11 -100.0(4) . . . . ?
B4 B3 B7 B11 37.3(3) . . . . ?
C2 B3 B7 B8 98.6(3) . . . . ?
C1 B3 B7 B8 38.6(3) . . . . ?
B4 B3 B7 B8 137.3(3) . . . . ?
C2 B3 B7 B12 61.6(4) . . . . ?
C1 B3 B7 B12 1.6(4) . . . . ?
B8 B3 B7 B12 -37.0(3) . . . . ?
B4 B3 B7 B12 100.3(4) . . . . ?
C2 B4 B7 B3 39.2(3) . . . . ?
B11 B4 B7 B3 138.4(3) . . . . ?
B5 B4 B7 B3 100.9(3) . . . . ?
C2 B4 B7 B11 -99.2(3) . . . . ?
B5 B4 B7 B11 -37.5(3) . . . . ?
B3 B4 B7 B11 -138.4(3) . . . . ?
C2 B4 B7 B8 1.0(4) . . . . ?
B11 B4 B7 B8 100.2(4) . . . . ?
B5 B4 B7 B8 62.8(4) . . . . ?
B3 B4 B7 B8 -38.1(3) . . . . ?
C2 B4 B7 B12 -61.5(4) . . . . ?
B11 B4 B7 B12 37.7(3) . . . . ?
B5 B4 B7 B12 0.2(4) . . . . ?
B3 B4 B7 B12 -100.7(3) . . . . ?
C2 B3 B8 C1 35.9(3) . . . . ?
B7 B3 B8 C1 135.1(3) . . . . ?
B4 B3 B8 C1 96.9(3) . . . . ?
C2 B3 B8 B12 -61.7(4) . . . . ?
C1 B3 B8 B12 -97.6(3) . . . . ?
B7 B3 B8 B12 37.5(3) . . . . ?
B4 B3 B8 B12 -0.7(4) . . . . ?
C2 B3 B8 B9 1.6(4) . . . . ?
C1 B3 B8 B9 -34.4(3) . . . . ?
B7 B3 B8 B9 100.8(4) . . . . ?
B4 B3 B8 B9 62.6(4) . . . . ?
C2 B3 B8 B7 -99.2(3) . . . . ?
C1 B3 B8 B7 -135.1(3) . . . . ?
B4 B3 B8 B7 -38.2(3) . . . . ?
B3 B7 B8 C1 -39.4(3) . . . . ?
B4 B7 B8 C1 -1.1(4) . . . . ?
B11 B7 B8 C1 62.1(4) . . . . ?
B12 B7 B8 C1 98.7(3) . . . . ?
B3 B7 B8 B12 -138.1(3) . . . . ?
B4 B7 B8 B12 -99.8(4) . . . . ?
B11 B7 B8 B12 -36.6(3) . . . . ?
B3 B7 B8 B9 -100.5(3) . . . . ?
B4 B7 B8 B9 -62.2(4) . . . . ?
B11 B7 B8 B9 1.0(4) . . . . ?
B12 B7 B8 B9 37.6(3) . . . . ?
B4 B7 B8 B3 38.3(3) . . . . ?
B11 B7 B8 B3 101.5(3) . . . . ?
B12 B7 B8 B3 138.1(3) . . . . ?
C2 B6 B9 C1 -36.7(3) . . . . ?
B10 B6 B9 C1 -135.5(3) . . . . ?
B5 B6 B9 C1 -98.0(3) . . . . ?
C2 B6 B9 B12 61.5(4) . . . . ?
C1 B6 B9 B12 98.3(3) . . . . ?
B10 B6 B9 B12 -37.3(3) . . . . ?
B5 B6 B9 B12 0.3(4) . . . . ?
C2 B6 B9 B8 -2.2(4) . . . . ?
C1 B6 B9 B8 34.5(3) . . . . ?
B10 B6 B9 B8 -101.0(4) . . . . ?
B5 B6 B9 B8 -63.4(4) . . . . ?
C2 B6 B9 B10 98.8(3) . . . . ?
C1 B6 B9 B10 135.5(3) . . . . ?
B5 B6 B9 B10 37.6(3) . . . . ?
B12 B8 B9 C1 135.6(3) . . . . ?
B3 B8 B9 C1 35.1(3) . . . . ?
B7 B8 B9 C1 97.8(3) . . . . ?
C1 B8 B9 B6 -34.7(3) . . . . ?
B12 B8 B9 B6 100.9(4) . . . . ?
B3 B8 B9 B6 0.4(5) . . . . ?
B7 B8 B9 B6 63.0(4) . . . . ?
C1 B8 B9 B12 -135.6(3) . . . . ?
B3 B8 B9 B12 -100.5(4) . . . . ?
B7 B8 B9 B12 -37.8(3) . . . . ?
C1 B8 B9 B10 -98.1(3) . . . . ?
B12 B8 B9 B10 37.5(3) . . . . ?
B3 B8 B9 B10 -62.9(4) . . . . ?
B7 B8 B9 B10 -0.3(4) . . . . ?
C2 B5 B10 B6 -39.2(3) . . . . ?
B4 B5 B10 B6 -100.6(3) . . . . ?
B11 B5 B10 B6 -138.0(3) . . . . ?
C2 B5 B10 B9 -1.4(4) . . . . ?
B4 B5 B10 B9 -62.8(4) . . . . ?
B6 B5 B10 B9 37.8(3) . . . . ?
B11 B5 B10 B9 -100.2(4) . . . . ?
C2 B5 B10 B11 98.8(3) . . . . ?
B4 B5 B10 B11 37.4(3) . . . . ?
B6 B5 B10 B11 138.0(3) . . . . ?
C2 B5 B10 B12 61.4(4) . . . . ?
B4 B5 B10 B12 0.0(4) . . . . ?
B6 B5 B10 B12 100.6(4) . . . . ?
B11 B5 B10 B12 -37.4(3) . . . . ?
C2 B6 B10 B5 39.0(3) . . . . ?
C1 B6 B10 B5 99.5(3) . . . . ?
B9 B6 B10 B5 137.6(3) . . . . ?
C2 B6 B10 B9 -98.6(3) . . . . ?
C1 B6 B10 B9 -38.1(3) . . . . ?
B5 B6 B10 B9 -137.6(3) . . . . ?
C2 B6 B10 B11 1.1(4) . . . . ?
C1 B6 B10 B11 61.6(4) . . . . ?
B9 B6 B10 B11 99.7(4) . . . . ?
B5 B6 B10 B11 -37.9(3) . . . . ?
C2 B6 B10 B12 -62.1(4) . . . . ?
C1 B6 B10 B12 -1.6(4) . . . . ?
B9 B6 B10 B12 36.5(3) . . . . ?
B5 B6 B10 B12 -101.1(4) . . . . ?
C1 B9 B10 B5 0.8(4) . . . . ?
B6 B9 B10 B5 -38.2(3) . . . . ?
B12 B9 B10 B5 100.5(4) . . . . ?
B8 B9 B10 B5 63.3(4) . . . . ?
C1 B9 B10 B6 39.0(3) . . . . ?
B12 B9 B10 B6 138.8(3) . . . . ?
B8 B9 B10 B6 101.5(3) . . . . ?
C1 B9 B10 B11 -63.0(4) . . . . ?
B6 B9 B10 B11 -102.0(3) . . . . ?
B12 B9 B10 B11 36.7(3) . . . . ?
B8 B9 B10 B11 -0.5(4) . . . . ?
C1 B9 B10 B12 -99.7(3) . . . . ?
B6 B9 B10 B12 -138.8(3) . . . . ?
B8 B9 B10 B12 -37.3(3) . . . . ?
C2 B4 B11 B12 61.1(4) . . . . ?
B7 B4 B11 B12 -38.0(3) . . . . ?
B5 B4 B11 B12 100.3(4) . . . . ?
B3 B4 B11 B12 -1.0(4) . . . . ?
C2 B4 B11 B5 -39.2(3) . . . . ?
B7 B4 B11 B5 -138.4(3) . . . . ?
B3 B4 B11 B5 -101.3(3) . . . . ?
C2 B4 B11 B10 -2.4(4) . . . . ?
B7 B4 B11 B10 -101.5(4) . . . . ?
B5 B4 B11 B10 36.8(3) . . . . ?
B3 B4 B11 B10 -64.5(4) . . . . ?
C2 B4 B11 B7 99.1(3) . . . . ?
B5 B4 B11 B7 138.4(3) . . . . ?
B3 B4 B11 B7 37.0(3) . . . . ?
C2 B5 B11 B4 39.0(3) . . . . ?
B10 B5 B11 B4 138.1(3) . . . . ?
B6 B5 B11 B4 100.7(3) . . . . ?
C2 B5 B11 B12 -61.5(4) . . . . ?
B10 B5 B11 B12 37.6(3) . . . . ?
B4 B5 B11 B12 -100.5(4) . . . . ?
B6 B5 B11 B12 0.1(4) . . . . ?
C2 B5 B11 B10 -99.1(3) . . . . ?
B4 B5 B11 B10 -138.1(3) . . . . ?
B6 B5 B11 B10 -37.4(3) . . . . ?
C2 B5 B11 B7 2.0(4) . . . . ?
B10 B5 B11 B7 101.1(4) . . . . ?
B4 B5 B11 B7 -37.0(3) . . . . ?
B6 B5 B11 B7 63.6(4) . . . . ?
B5 B10 B11 B4 -37.2(3) . . . . ?
B6 B10 B11 B4 0.8(5) . . . . ?
B9 B10 B11 B4 64.1(4) . . . . ?
B12 B10 B11 B4 100.7(4) . . . . ?
B5 B10 B11 B12 -137.9(4) . . . . ?
B6 B10 B11 B12 -99.9(4) . . . . ?
B9 B10 B11 B12 -36.6(3) . . . . ?
B6 B10 B11 B5 38.0(3) . . . . ?
B9 B10 B11 B5 101.3(3) . . . . ?
B12 B10 B11 B5 137.9(4) . . . . ?
B5 B10 B11 B7 -100.2(4) . . . . ?
B6 B10 B11 B7 -62.1(4) . . . . ?
B9 B10 B11 B7 1.2(4) . . . . ?
B12 B10 B11 B7 37.8(3) . . . . ?
B3 B7 B11 B4 -37.5(3) . . . . ?
B8 B7 B11 B4 -100.9(3) . . . . ?
B12 B7 B11 B4 -137.4(3) . . . . ?
B3 B7 B11 B12 99.9(3) . . . . ?
B4 B7 B11 B12 137.4(3) . . . . ?
B8 B7 B11 B12 36.5(3) . . . . ?
B3 B7 B11 B5 -0.4(5) . . . . ?
B4 B7 B11 B5 37.2(3) . . . . ?
B8 B7 B11 B5 -63.8(4) . . . . ?
B12 B7 B11 B5 -100.3(4) . . . . ?
B3 B7 B11 B10 62.1(4) . . . . ?
B4 B7 B11 B10 99.6(3) . . . . ?
B8 B7 B11 B10 -1.3(4) . . . . ?
B12 B7 B11 B10 -37.8(3) . . . . ?
C1 B9 B12 B8 -38.8(3) . . . . ?
B6 B9 B12 B8 -101.7(3) . . . . ?
B10 B9 B12 B8 -138.5(3) . . . . ?
C1 B9 B12 B11 62.7(4) . . . . ?
B6 B9 B12 B11 -0.2(5) . . . . ?
B8 B9 B12 B11 101.5(4) . . . . ?
B10 B9 B12 B11 -37.1(3) . . . . ?
C1 B9 B12 B7 -1.0(5) . . . . ?
B6 B9 B12 B7 -63.9(4) . . . . ?
B8 B9 B12 B7 37.8(3) . . . . ?
B10 B9 B12 B7 -100.7(4) . . . . ?
C1 B9 B12 B10 99.7(3) . . . . ?
B6 B9 B12 B10 36.8(3) . . . . ?
B8 B9 B12 B10 138.5(3) . . . . ?
C1 B8 B12 B9 38.0(3) . . . . ?
B3 B8 B12 B9 100.8(3) . . . . ?
B7 B8 B12 B9 137.9(3) . . . . ?
C1 B8 B12 B11 -62.7(4) . . . . ?
B9 B8 B12 B11 -100.7(4) . . . . ?
B3 B8 B12 B11 0.1(4) . . . . ?
B7 B8 B12 B11 37.1(3) . . . . ?
C1 B8 B12 B7 -99.8(3) . . . . ?
B9 B8 B12 B7 -137.9(3) . . . . ?
B3 B8 B12 B7 -37.0(3) . . . . ?
C1 B8 B12 B10 0.9(5) . . . . ?
B9 B8 B12 B10 -37.2(3) . . . . ?
B3 B8 B12 B10 63.7(4) . . . . ?
B7 B8 B12 B10 100.7(4) . . . . ?
B4 B11 B12 B9 -63.1(4) . . . . ?
B5 B11 B12 B9 0.1(5) . . . . ?
B10 B11 B12 B9 37.1(3) . . . . ?
B7 B11 B12 B9 -100.9(4) . . . . ?
B4 B11 B12 B8 0.6(4) . . . . ?
B5 B11 B12 B8 63.7(4) . . . . ?
B10 B11 B12 B8 100.7(4) . . . . ?
B7 B11 B12 B8 -37.2(3) . . . . ?
B4 B11 B12 B7 37.8(3) . . . . ?
B5 B11 B12 B7 100.9(4) . . . . ?
B10 B11 B12 B7 137.9(3) . . . . ?
B4 B11 B12 B10 -100.2(3) . . . . ?
B5 B11 B12 B10 -37.0(3) . . . . ?
B7 B11 B12 B10 -137.9(3) . . . . ?
B3 B7 B12 B9 -0.4(5) . . . . ?
B4 B7 B12 B9 63.3(4) . . . . ?
B11 B7 B12 B9 101.0(4) . . . . ?
B8 B7 B12 B9 -37.7(3) . . . . ?
B3 B7 B12 B8 37.3(3) . . . . ?
B4 B7 B12 B8 101.0(3) . . . . ?
B11 B7 B12 B8 138.7(3) . . . . ?
B3 B7 B12 B11 -101.4(3) . . . . ?
B4 B7 B12 B11 -37.8(3) . . . . ?
B8 B7 B12 B11 -138.7(3) . . . . ?
B3 B7 B12 B10 -63.9(4) . . . . ?
B4 B7 B12 B10 -0.2(5) . . . . ?
B11 B7 B12 B10 37.6(3) . . . . ?
B8 B7 B12 B10 -101.2(4) . . . . ?
B5 B10 B12 B9 -100.9(4) . . . . ?
B6 B10 B12 B9 -36.7(3) . . . . ?
B11 B10 B12 B9 -138.6(3) . . . . ?
B5 B10 B12 B8 -63.7(5) . . . . ?
B6 B10 B12 B8 0.4(5) . . . . ?
B9 B10 B12 B8 37.2(3) . . . . ?
B11 B10 B12 B8 -101.5(4) . . . . ?
B5 B10 B12 B11 37.8(3) . . . . ?
B6 B10 B12 B11 101.9(4) . . . . ?
B9 B10 B12 B11 138.6(3) . . . . ?
B5 B10 B12 B7 0.1(5) . . . . ?
B6 B10 B12 B7 64.2(4) . . . . ?
B9 B10 B12 B7 101.0(4) . . . . ?
B11 B10 B12 B7 -37.6(3) . . . . ?
C3 B13 B14 C4 -35.9(2) . . . . ?
B18 B13 B14 C4 -135.3(3) . . . . ?
B17 B13 B14 C4 -97.3(3) . . . . ?
C3 B13 B14 B19 61.4(3) . . . . ?
C4 B13 B14 B19 97.3(3) . . . . ?
B18 B13 B14 B19 -38.0(3) . . . . ?
B17 B13 B14 B19 0.0(4) . . . . ?
C3 B13 B14 B18 99.4(3) . . . . ?
C4 B13 B14 B18 135.3(3) . . . . ?
B17 B13 B14 B18 38.0(3) . . . . ?
C3 B13 B14 B15 -1.8(4) . . . . ?
C4 B13 B14 B15 34.1(3) . . . . ?
B18 B13 B14 B15 -101.2(3) . . . . ?
B17 B13 B14 B15 -63.2(3) . . . . ?
B13 B14 B15 C4 -34.8(3) . . . . ?
B19 B14 B15 C4 -135.2(3) . . . . ?
B18 B14 B15 C4 -97.9(3) . . . . ?
C4 B14 B15 B16 35.7(3) . . . . ?
B13 B14 B15 B16 0.9(4) . . . . ?
B19 B14 B15 B16 -99.6(3) . . . . ?
B18 B14 B15 B16 -62.3(4) . . . . ?
C4 B14 B15 B19 135.2(3) . . . . ?
B13 B14 B15 B19 100.4(3) . . . . ?
B18 B14 B15 B19 37.3(3) . . . . ?
C4 B14 B15 B20 98.5(3) . . . . ?
B13 B14 B15 B20 63.7(4) . . . . ?
B19 B14 B15 B20 -36.8(3) . . . . ?
B18 B14 B15 B20 0.5(4) . . . . ?
C4 B15 B16 C3 35.6(2) . . . . ?
B19 B15 B16 C3 -62.4(3) . . . . ?
B20 B15 B16 C3 -99.9(3) . . . . ?
B14 B15 B16 C3 0.5(4) . . . . ?
B19 B15 B16 C4 -98.0(3) . . . . ?
B20 B15 B16 C4 -135.5(3) . . . . ?
B14 B15 B16 C4 -35.1(3) . . . . ?
C4 B15 B16 B20 135.5(3) . . . . ?
B19 B15 B16 B20 37.5(3) . . . . ?
B14 B15 B16 B20 100.4(3) . . . . ?
C4 B15 B16 B21 96.7(3) . . . . ?
B19 B15 B16 B21 -1.2(4) . . . . ?
B20 B15 B16 B21 -38.7(3) . . . . ?
B14 B15 B16 B21 61.6(4) . . . . ?
C4 B13 B17 C3 33.9(2) . . . . ?
B14 B13 B17 C3 96.2(3) . . . . ?
B18 B13 B17 C3 134.2(3) . . . . ?
C3 B13 B17 B21 -33.6(2) . . . . ?
C4 B13 B17 B21 0.3(3) . . . . ?
B14 B13 B17 B21 62.7(3) . . . . ?
B18 B13 B17 B21 100.7(3) . . . . ?
C3 B13 B17 B22 -96.7(3) . . . . ?
C4 B13 B17 B22 -62.9(3) . . . . ?
B14 B13 B17 B22 -0.5(3) . . . . ?
B18 B13 B17 B22 37.5(3) . . . . ?
C3 B13 B17 B18 -134.2(3) . . . . ?
C4 B13 B17 B18 -100.4(3) . . . . ?
B14 B13 B17 B18 -38.0(3) . . . . ?
C3 B13 B18 B14 -98.8(3) . . . . ?
C4 B13 B18 B14 -39.1(3) . . . . ?
B17 B13 B18 B14 -138.1(3) . . . . ?
C3 B13 B18 B19 -61.2(4) . . . . ?
C4 B13 B18 B19 -1.4(4) . . . . ?
B14 B13 B18 B19 37.7(3) . . . . ?
B17 B13 B18 B19 -100.5(3) . . . . ?
C3 B13 B18 B22 2.0(4) . . . . ?
C4 B13 B18 B22 61.8(4) . . . . ?
B14 B13 B18 B22 100.9(3) . . . . ?
B17 B13 B18 B22 -37.3(3) . . . . ?
C3 B13 B18 B17 39.3(2) . . . . ?
C4 B13 B18 B17 99.1(3) . . . . ?
B14 B13 B18 B17 138.1(3) . . . . ?
C4 B14 B18 B13 39.2(3) . . . . ?
B19 B14 B18 B13 137.4(3) . . . . ?
B15 B14 B18 B13 100.3(3) . . . . ?
C4 B14 B18 B19 -98.2(3) . . . . ?
B13 B14 B18 B19 -137.4(3) . . . . ?
B15 B14 B18 B19 -37.2(3) . . . . ?
C4 B14 B18 B22 -61.2(4) . . . . ?
B13 B14 B18 B22 -100.4(3) . . . . ?
B19 B14 B18 B22 37.0(3) . . . . ?
B15 B14 B18 B22 -0.1(4) . . . . ?
C4 B14 B18 B17 1.7(4) . . . . ?
B13 B14 B18 B17 -37.6(3) . . . . ?
B19 B14 B18 B17 99.9(3) . . . . ?
B15 B14 B18 B17 62.7(4) . . . . ?
C3 B17 B18 B13 -39.6(2) . . . . ?
B21 B17 B18 B13 -101.1(3) . . . . ?
B22 B17 B18 B13 -137.9(3) . . . . ?
C3 B17 B18 B14 -2.3(4) . . . . ?
B21 B17 B18 B14 -63.8(3) . . . . ?
B22 B17 B18 B14 -100.7(3) . . . . ?
B13 B17 B18 B14 37.2(3) . . . . ?
C3 B17 B18 B19 60.7(3) . . . . ?
B21 B17 B18 B19 -0.8(4) . . . . ?
B22 B17 B18 B19 -37.7(3) . . . . ?
B13 B17 B18 B19 100.2(3) . . . . ?
C3 B17 B18 B22 98.4(3) . . . . ?
B21 B17 B18 B22 36.9(3) . . . . ?
B13 B17 B18 B22 137.9(3) . . . . ?
C4 B14 B19 B15 -38.2(3) . . . . ?
B13 B14 B19 B15 -100.7(3) . . . . ?
B18 B14 B19 B15 -138.5(3) . . . . ?
C4 B14 B19 B18 100.3(3) . . . . ?
B13 B14 B19 B18 37.8(3) . . . . ?
B15 B14 B19 B18 138.5(3) . . . . ?
C4 B14 B19 B22 63.0(4) . . . . ?
B13 B14 B19 B22 0.5(4) . . . . ?
B18 B14 B19 B22 -37.3(3) . . . . ?
B15 B14 B19 B22 101.2(3) . . . . ?
C4 B14 B19 B20 -1.3(4) . . . . ?
B13 B14 B19 B20 -63.8(4) . . . . ?
B18 B14 B19 B20 -101.6(4) . . . . ?
B15 B14 B19 B20 36.9(3) . . . . ?
C4 B15 B19 B14 38.8(3) . . . . ?
B16 B15 B19 B14 102.0(3) . . . . ?
B20 B15 B19 B14 139.1(3) . . . . ?
C4 B15 B19 B18 1.5(4) . . . . ?
B16 B15 B19 B18 64.7(4) . . . . ?
B20 B15 B19 B18 101.7(4) . . . . ?
B14 B15 B19 B18 -37.3(3) . . . . ?
C4 B15 B19 B22 -62.5(4) . . . . ?
B16 B15 B19 B22 0.7(4) . . . . ?
B20 B15 B19 B22 37.7(3) . . . . ?
B14 B15 B19 B22 -101.3(3) . . . . ?
C4 B15 B19 B20 -100.3(3) . . . . ?
B16 B15 B19 B20 -37.0(3) . . . . ?
B14 B15 B19 B20 -139.1(3) . . . . ?
B13 B18 B19 B14 -37.6(3) . . . . ?
B22 B18 B19 B14 -138.6(3) . . . . ?
B17 B18 B19 B14 -101.1(3) . . . . ?
B13 B18 B19 B15 0.0(4) . . . . ?
B14 B18 B19 B15 37.6(3) . . . . ?
B22 B18 B19 B15 -101.0(4) . . . . ?
B17 B18 B19 B15 -63.5(4) . . . . ?
B13 B18 B19 B22 100.9(3) . . . . ?
B14 B18 B19 B22 138.6(3) . . . . ?
B17 B18 B19 B22 37.5(3) . . . . ?
B13 B18 B19 B20 63.8(4) . . . . ?
B14 B18 B19 B20 101.4(3) . . . . ?
B22 B18 B19 B20 -37.2(3) . . . . ?
B17 B18 B19 B20 0.3(4) . . . . ?
C3 B16 B20 B15 98.1(3) . . . . ?
C4 B16 B20 B15 38.3(3) . . . . ?
B21 B16 B20 B15 137.2(3) . . . . ?
C3 B16 B20 B19 60.8(4) . . . . ?
C4 B16 B20 B19 1.0(4) . . . . ?
B15 B16 B20 B19 -37.3(3) . . . . ?
B21 B16 B20 B19 99.9(3) . . . . ?
C3 B16 B20 B21 -39.1(3) . . . . ?
C4 B16 B20 B21 -98.9(3) . . . . ?
B15 B16 B20 B21 -137.2(3) . . . . ?
C3 B16 B20 B22 -2.2(4) . . . . ?
C4 B16 B20 B22 -62.0(4) . . . . ?
B15 B16 B20 B22 -100.3(3) . . . . ?
B21 B16 B20 B22 36.9(3) . . . . ?
C4 B15 B20 B16 -39.4(3) . . . . ?
B19 B15 B20 B16 -138.0(3) . . . . ?
B14 B15 B20 B16 -101.6(3) . . . . ?
C4 B15 B20 B19 98.6(3) . . . . ?
B16 B15 B20 B19 138.0(3) . . . . ?
B14 B15 B20 B19 36.4(3) . . . . ?
C4 B15 B20 B21 -0.9(4) . . . . ?
B16 B15 B20 B21 38.6(3) . . . . ?
B19 B15 B20 B21 -99.5(3) . . . . ?
B14 B15 B20 B21 -63.0(4) . . . . ?
C4 B15 B20 B22 61.4(3) . . . . ?
B16 B15 B20 B22 100.9(3) . . . . ?
B19 B15 B20 B22 -37.2(3) . . . . ?
B14 B15 B20 B22 -0.7(4) . . . . ?
B14 B19 B20 B16 0.2(4) . . . . ?
B15 B19 B20 B16 37.4(3) . . . . ?
B18 B19 B20 B16 -63.7(4) . . . . ?
B22 B19 B20 B16 -100.8(3) . . . . ?
B14 B19 B20 B15 -37.2(3) . . . . ?
B18 B19 B20 B15 -101.1(3) . . . . ?
B22 B19 B20 B15 -138.1(3) . . . . ?
B14 B19 B20 B21 64.2(4) . . . . ?
B15 B19 B20 B21 101.4(3) . . . . ?
B18 B19 B20 B21 0.3(4) . . . . ?
B22 B19 B20 B21 -36.8(3) . . . . ?
B14 B19 B20 B22 101.0(3) . . . . ?
B15 B19 B20 B22 138.1(3) . . . . ?
B18 B19 B20 B22 37.1(3) . . . . ?
B22 B17 B21 C3 133.3(3) . . . . ?
B13 B17 B21 C3 33.8(2) . . . . ?
B18 B17 B21 C3 96.2(3) . . . . ?
C3 B17 B21 B22 -133.3(3) . . . . ?
B13 B17 B21 B22 -99.5(3) . . . . ?
B18 B17 B21 B22 -37.1(3) . . . . ?
C3 B17 B21 B20 -95.2(3) . . . . ?
B22 B17 B21 B20 38.1(3) . . . . ?
B13 B17 B21 B20 -61.4(3) . . . . ?
B18 B17 B21 B20 1.0(4) . . . . ?
C3 B17 B21 B16 -33.3(2) . . . . ?
B22 B17 B21 B16 99.9(3) . . . . ?
B13 B17 B21 B16 0.4(4) . . . . ?
B18 B17 B21 B16 62.9(3) . . . . ?
B16 B20 B21 C3 38.8(3) . . . . ?
B15 B20 B21 C3 0.7(4) . . . . ?
B19 B20 B21 C3 -62.3(3) . . . . ?
B22 B20 B21 C3 -99.3(3) . . . . ?
B16 B20 B21 B22 138.1(3) . . . . ?
B15 B20 B21 B22 100.0(3) . . . . ?
B19 B20 B21 B22 37.0(3) . . . . ?
B16 B20 B21 B17 100.3(3) . . . . ?
B15 B20 B21 B17 62.1(3) . . . . ?
B19 B20 B21 B17 -0.8(4) . . . . ?
B22 B20 B21 B17 -37.9(3) . . . . ?
B15 B20 B21 B16 -38.1(3) . . . . ?
B19 B20 B21 B16 -101.1(3) . . . . ?
B22 B20 B21 B16 -138.1(3) . . . . ?
C4 B16 B21 C3 -34.5(2) . . . . ?
B20 B16 B21 C3 -134.4(3) . . . . ?
B15 B16 B21 C3 -95.6(3) . . . . ?
C3 B16 B21 B22 96.9(3) . . . . ?
C4 B16 B21 B22 62.4(3) . . . . ?
B20 B16 B21 B22 -37.5(3) . . . . ?
B15 B16 B21 B22 1.3(4) . . . . ?
C3 B16 B21 B17 33.5(2) . . . . ?
C4 B16 B21 B17 -1.0(3) . . . . ?
B20 B16 B21 B17 -100.9(3) . . . . ?
B15 B16 B21 B17 -62.1(3) . . . . ?
C3 B16 B21 B20 134.4(3) . . . . ?
C4 B16 B21 B20 100.0(3) . . . . ?
B15 B16 B21 B20 38.8(3) . . . . ?
C3 B21 B22 B17 -40.2(3) . . . . ?
B20 B21 B22 B17 -137.8(3) . . . . ?
B16 B21 B22 B17 -101.3(3) . . . . ?
C3 B21 B22 B19 60.2(4) . . . . ?
B17 B21 B22 B19 100.4(3) . . . . ?
B20 B21 B22 B19 -37.4(3) . . . . ?
B16 B21 B22 B19 -0.9(4) . . . . ?
C3 B21 B22 B18 -3.0(4) . . . . ?
B17 B21 B22 B18 37.1(3) . . . . ?
B20 B21 B22 B18 -100.7(4) . . . . ?
B16 B21 B22 B18 -64.1(4) . . . . ?
C3 B21 B22 B20 97.6(3) . . . . ?
B17 B21 B22 B20 137.8(3) . . . . ?
B16 B21 B22 B20 36.5(3) . . . . ?
C3 B17 B22 B21 40.0(3) . . . . ?
B13 B17 B22 B21 101.9(3) . . . . ?
B18 B17 B22 B21 138.8(3) . . . . ?
C3 B17 B22 B19 -61.1(4) . . . . ?
B21 B17 B22 B19 -101.1(3) . . . . ?
B13 B17 B22 B19 0.8(4) . . . . ?
B18 B17 B22 B19 37.7(3) . . . . ?
C3 B17 B22 B18 -98.8(3) . . . . ?
B21 B17 B22 B18 -138.8(3) . . . . ?
B13 B17 B22 B18 -36.9(3) . . . . ?
C3 B17 B22 B20 2.1(4) . . . . ?
B21 B17 B22 B20 -37.9(3) . . . . ?
B13 B17 B22 B20 64.0(4) . . . . ?
B18 B17 B22 B20 100.9(4) . . . . ?
B14 B19 B22 B21 -64.2(4) . . . . ?
B15 B19 B22 B21 0.1(4) . . . . ?
B18 B19 B22 B21 -101.4(3) . . . . ?
B20 B19 B22 B21 37.6(3) . . . . ?
B14 B19 B22 B17 -0.8(4) . . . . ?
B15 B19 B22 B17 63.6(4) . . . . ?
B18 B19 B22 B17 -37.9(3) . . . . ?
B20 B19 B22 B17 101.1(3) . . . . ?
B14 B19 B22 B18 37.2(3) . . . . ?
B15 B19 B22 B18 101.5(3) . . . . ?
B20 B19 B22 B18 139.0(3) . . . . ?
B14 B19 B22 B20 -101.9(3) . . . . ?
B15 B19 B22 B20 -37.5(3) . . . . ?
B18 B19 B22 B20 -139.0(3) . . . . ?
B13 B18 B22 B21 0.6(4) . . . . ?
B14 B18 B22 B21 63.6(4) . . . . ?
B19 B18 B22 B21 100.5(3) . . . . ?
B17 B18 B22 B21 -37.1(3) . . . . ?
B13 B18 B22 B17 37.7(3) . . . . ?
B14 B18 B22 B17 100.7(3) . . . . ?
B19 B18 B22 B17 137.6(3) . . . . ?
B13 B18 B22 B19 -99.9(3) . . . . ?
B14 B18 B22 B19 -36.9(3) . . . . ?
B17 B18 B22 B19 -137.6(3) . . . . ?
B13 B18 B22 B20 -63.3(4) . . . . ?
B14 B18 B22 B20 -0.3(4) . . . . ?
B19 B18 B22 B20 36.6(3) . . . . ?
B17 B18 B22 B20 -101.0(3) . . . . ?
B16 B20 B22 B21 -37.7(3) . . . . ?
B15 B20 B22 B21 -100.9(3) . . . . ?
B19 B20 B22 B21 -138.1(3) . . . . ?
B16 B20 B22 B17 0.0(4) . . . . ?
B15 B20 B22 B17 -63.1(4) . . . . ?
B19 B20 B22 B17 -100.3(3) . . . . ?
B21 B20 B22 B17 37.8(3) . . . . ?
B16 B20 B22 B19 100.4(4) . . . . ?
B15 B20 B22 B19 37.2(3) . . . . ?
B21 B20 B22 B19 138.1(3) . . . . ?
B16 B20 B22 B18 63.8(4) . . . . ?
B15 B20 B22 B18 0.7(4) . . . . ?
B19 B20 B22 B18 -36.5(3) . . . . ?
B21 B20 B22 B18 101.6(3) . . . . ?
B6 B9 C1 C2 39.0(3) . . . . ?
B12 B9 C1 C2 -63.3(4) . . . . ?
B8 B9 C1 C2 -102.4(3) . . . . ?
B10 B9 C1 C2 0.1(4) . . . . ?
B6 B9 C1 B8 141.4(3) . . . . ?
B12 B9 C1 B8 39.1(3) . . . . ?
B10 B9 C1 B8 102.5(4) . . . . ?
B12 B9 C1 B6 -102.3(4) . . . . ?
B8 B9 C1 B6 -141.4(3) . . . . ?
B10 B9 C1 B6 -38.9(3) . . . . ?
B6 B9 C1 B3 104.4(3) . . . . ?
B12 B9 C1 B3 2.0(4) . . . . ?
B8 B9 C1 B3 -37.1(3) . . . . ?
B10 B9 C1 B3 65.4(4) . . . . ?
B6 B9 C1 S1 -104.2(3) . . . . ?
B12 B9 C1 S1 153.5(3) . . . . ?
B8 B9 C1 S1 114.4(3) . . . . ?
B10 B9 C1 S1 -143.2(3) . . . . ?
B12 B8 C1 C2 63.6(4) . . . . ?
B9 B8 C1 C2 102.5(3) . . . . ?
B3 B8 C1 C2 -38.3(3) . . . . ?
B7 B8 C1 C2 0.7(4) . . . . ?
B12 B8 C1 B9 -38.9(3) . . . . ?
B3 B8 C1 B9 -140.8(3) . . . . ?
B7 B8 C1 B9 -101.7(4) . . . . ?
B12 B8 C1 B6 -2.0(4) . . . . ?
B9 B8 C1 B6 36.9(3) . . . . ?
B3 B8 C1 B6 -103.9(3) . . . . ?
B7 B8 C1 B6 -64.8(4) . . . . ?
B12 B8 C1 B3 101.9(4) . . . . ?
B9 B8 C1 B3 140.8(3) . . . . ?
B7 B8 C1 B3 39.1(3) . . . . ?
B12 B8 C1 S1 -148.6(3) . . . . ?
B9 B8 C1 S1 -109.7(3) . . . . ?
B3 B8 C1 S1 109.5(3) . . . . ?
B7 B8 C1 S1 148.6(3) . . . . ?
B10 B6 C1 C2 -97.8(3) . . . . ?
B9 B6 C1 C2 -137.1(3) . . . . ?
B5 B6 C1 C2 -35.7(2) . . . . ?
C2 B6 C1 B9 137.1(3) . . . . ?
B10 B6 C1 B9 39.3(3) . . . . ?
B5 B6 C1 B9 101.3(3) . . . . ?
C2 B6 C1 B8 100.0(3) . . . . ?
B10 B6 C1 B8 2.2(4) . . . . ?
B9 B6 C1 B8 -37.0(3) . . . . ?
B5 B6 C1 B8 64.3(4) . . . . ?
C2 B6 C1 B3 32.4(3) . . . . ?
B10 B6 C1 B3 -65.4(4) . . . . ?
B9 B6 C1 B3 -104.6(3) . . . . ?
B5 B6 C1 B3 -3.3(4) . . . . ?
C2 B6 C1 S1 -110.5(3) . . . . ?
B10 B6 C1 S1 151.7(3) . . . . ?
B9 B6 C1 S1 112.4(3) . . . . ?
B5 B6 C1 S1 -146.2(2) . . . . ?
B7 B3 C1 C2 98.1(3) . . . . ?
B8 B3 C1 C2 137.8(3) . . . . ?
B4 B3 C1 C2 35.6(2) . . . . ?
C2 B3 C1 B9 -100.4(3) . . . . ?
B7 B3 C1 B9 -2.3(4) . . . . ?
B8 B3 C1 B9 37.4(3) . . . . ?
B4 B3 C1 B9 -64.8(4) . . . . ?
C2 B3 C1 B8 -137.8(3) . . . . ?
B7 B3 C1 B8 -39.7(3) . . . . ?
B4 B3 C1 B8 -102.2(3) . . . . ?
C2 B3 C1 B6 -32.5(3) . . . . ?
B7 B3 C1 B6 65.6(3) . . . . ?
B8 B3 C1 B6 105.3(3) . . . . ?
B4 B3 C1 B6 3.1(4) . . . . ?
C2 B3 C1 S1 108.2(3) . . . . ?
B7 B3 C1 S1 -153.7(2) . . . . ?
B8 B3 C1 S1 -114.0(3) . . . . ?
B4 B3 C1 S1 143.8(3) . . . . ?
B9 C1 C2 B4 66.7(3) . . . . ?
B8 C1 C2 B4 -0.1(4) . . . . ?
B6 C1 C2 B4 106.4(3) . . . . ?
B3 C1 C2 B4 -38.9(3) . . . . ?
S1 C1 C2 B4 -149.5(2) . . . . ?
B9 C1 C2 B5 -1.0(4) . . . . ?
B8 C1 C2 B5 -67.8(3) . . . . ?
B6 C1 C2 B5 38.7(3) . . . . ?
B3 C1 C2 B5 -106.6(3) . . . . ?
S1 C1 C2 B5 142.8(3) . . . . ?
B9 C1 C2 B6 -39.7(3) . . . . ?
B8 C1 C2 B6 -106.5(3) . . . . ?
B3 C1 C2 B6 -145.3(3) . . . . ?
S1 C1 C2 B6 104.1(3) . . . . ?
B9 C1 C2 B3 105.6(3) . . . . ?
B8 C1 C2 B3 38.8(3) . . . . ?
B6 C1 C2 B3 145.3(3) . . . . ?
S1 C1 C2 B3 -110.6(3) . . . . ?
B9 C1 C2 S2 -160.7(2) . . . . ?
B8 C1 C2 S2 132.6(3) . . . . ?
B6 C1 C2 S2 -120.9(3) . . . . ?
B3 C1 C2 S2 93.8(2) . . . . ?
S1 C1 C2 S2 -16.9(3) . . . . ?
B7 B4 C2 C1 -0.6(4) . . . . ?
B11 B4 C2 C1 -63.5(3) . . . . ?
B5 B4 C2 C1 -103.4(3) . . . . ?
B3 B4 C2 C1 38.7(3) . . . . ?
B7 B4 C2 B5 102.8(3) . . . . ?
B11 B4 C2 B5 39.9(3) . . . . ?
B3 B4 C2 B5 142.1(3) . . . . ?
B7 B4 C2 B6 66.3(4) . . . . ?
B11 B4 C2 B6 3.3(4) . . . . ?
B5 B4 C2 B6 -36.5(3) . . . . ?
B3 B4 C2 B6 105.5(3) . . . . ?
B7 B4 C2 B3 -39.3(3) . . . . ?
B11 B4 C2 B3 -102.2(3) . . . . ?
B5 B4 C2 B3 -142.1(3) . . . . ?
B7 B4 C2 S2 -132.5(3) . . . . ?
B11 B4 C2 S2 164.6(3) . . . . ?
B5 B4 C2 S2 124.7(3) . . . . ?
B3 B4 C2 S2 -93.3(3) . . . . ?
B10 B5 C2 C1 1.5(4) . . . . ?
B4 B5 C2 C1 104.0(3) . . . . ?
B6 B5 C2 C1 -38.1(3) . . . . ?
B11 B5 C2 C1 64.4(4) . . . . ?
B10 B5 C2 B4 -102.5(3) . . . . ?
B6 B5 C2 B4 -142.1(3) . . . . ?
B11 B5 C2 B4 -39.6(3) . . . . ?
B10 B5 C2 B6 39.6(3) . . . . ?
B4 B5 C2 B6 142.1(3) . . . . ?
B11 B5 C2 B6 102.5(3) . . . . ?
B10 B5 C2 B3 -65.9(4) . . . . ?
B4 B5 C2 B3 36.6(3) . . . . ?
B6 B5 C2 B3 -105.6(3) . . . . ?
B11 B5 C2 B3 -3.1(4) . . . . ?
B10 B5 C2 S2 156.6(3) . . . . ?
B4 B5 C2 S2 -100.9(3) . . . . ?
B6 B5 C2 S2 117.0(3) . . . . ?
B11 B5 C2 S2 -140.5(3) . . . . ?
B10 B6 C2 C1 99.5(3) . . . . ?
B9 B6 C2 C1 36.7(3) . . . . ?
B5 B6 C2 C1 138.9(3) . . . . ?
C1 B6 C2 B4 -102.3(3) . . . . ?
B10 B6 C2 B4 -2.8(4) . . . . ?
B9 B6 C2 B4 -65.6(4) . . . . ?
B5 B6 C2 B4 36.6(3) . . . . ?
C1 B6 C2 B5 -138.9(3) . . . . ?
B10 B6 C2 B5 -39.4(3) . . . . ?
B9 B6 C2 B5 -102.2(3) . . . . ?
C1 B6 C2 B3 -33.3(3) . . . . ?
B10 B6 C2 B3 66.2(4) . . . . ?
B9 B6 C2 B3 3.4(4) . . . . ?
B5 B6 C2 B3 105.6(3) . . . . ?
C1 B6 C2 S2 99.2(3) . . . . ?
B10 B6 C2 S2 -161.3(3) . . . . ?
B9 B6 C2 S2 135.9(3) . . . . ?
B5 B6 C2 S2 -121.9(3) . . . . ?
B7 B3 C2 C1 -99.2(3) . . . . ?
B8 B3 C2 C1 -36.2(3) . . . . ?
B4 B3 C2 C1 -138.7(3) . . . . ?
C1 B3 C2 B4 138.7(3) . . . . ?
B7 B3 C2 B4 39.5(3) . . . . ?
B8 B3 C2 B4 102.5(3) . . . . ?
C1 B3 C2 B5 102.1(3) . . . . ?
B7 B3 C2 B5 2.8(4) . . . . ?
B8 B3 C2 B5 65.9(4) . . . . ?
B4 B3 C2 B5 -36.6(3) . . . . ?
C1 B3 C2 B6 33.1(3) . . . . ?
B7 B3 C2 B6 -66.2(4) . . . . ?
B8 B3 C2 B6 -3.2(4) . . . . ?
B4 B3 C2 B6 -105.7(3) . . . . ?
C1 B3 C2 S2 -109.8(2) . . . . ?
B7 B3 C2 S2 151.0(2) . . . . ?
B8 B3 C2 S2 -146.0(3) . . . . ?
B4 B3 C2 S2 111.5(2) . . . . ?
B22 B21 C3 C4 -63.0(3) . . . . ?
B17 B21 C3 C4 -103.7(3) . . . . ?
B20 B21 C3 C4 -0.3(3) . . . . ?
B16 B21 C3 C4 38.5(3) . . . . ?
B22 B21 C3 B16 -101.5(3) . . . . ?
B17 B21 C3 B16 -142.2(3) . . . . ?
B20 B21 C3 B16 -38.8(3) . . . . ?
B22 B21 C3 B17 40.7(3) . . . . ?
B20 B21 C3 B17 103.5(3) . . . . ?
B16 B21 C3 B17 142.2(3) . . . . ?
B22 B21 C3 B13 4.5(4) . . . . ?
B17 B21 C3 B13 -36.2(3) . . . . ?
B20 B21 C3 B13 67.3(3) . . . . ?
B16 B21 C3 B13 106.0(3) . . . . ?
B22 B21 C3 S2 142.6(3) . . . . ?
B17 B21 C3 S2 101.9(3) . . . . ?
B20 B21 C3 S2 -154.6(3) . . . . ?
B16 B21 C3 S2 -115.9(3) . . . . ?
B20 B16 C3 C4 -99.3(3) . . . . ?
B15 B16 C3 C4 -36.0(2) . . . . ?
B21 B16 C3 C4 -139.6(3) . . . . ?
C4 B16 C3 B21 139.6(3) . . . . ?
B20 B16 C3 B21 40.2(3) . . . . ?
B15 B16 C3 B21 103.5(3) . . . . ?
C4 B16 C3 B17 103.1(3) . . . . ?
B20 B16 C3 B17 3.8(4) . . . . ?
B15 B16 C3 B17 67.1(3) . . . . ?
B21 B16 C3 B17 -36.4(3) . . . . ?
C4 B16 C3 B13 34.3(2) . . . . ?
B20 B16 C3 B13 -65.0(4) . . . . ?
B15 B16 C3 B13 -1.8(4) . . . . ?
B21 B16 C3 B13 -105.3(3) . . . . ?
C4 B16 C3 S2 -99.6(3) . . . . ?
B20 B16 C3 S2 161.1(3) . . . . ?
B15 B16 C3 S2 -135.6(3) . . . . ?
B21 B16 C3 S2 120.9(3) . . . . ?
B21 B17 C3 C4 105.0(3) . . . . ?
B22 B17 C3 C4 64.6(3) . . . . ?
B13 B17 C3 C4 -37.2(2) . . . . ?
B18 B17 C3 C4 2.1(3) . . . . ?
B22 B17 C3 B21 -40.5(3) . . . . ?
B13 B17 C3 B21 -142.2(3) . . . . ?
B18 B17 C3 B21 -102.9(3) . . . . ?
B21 B17 C3 B16 36.7(3) . . . . ?
B22 B17 C3 B16 -3.7(4) . . . . ?
B13 B17 C3 B16 -105.5(3) . . . . ?
B18 B17 C3 B16 -66.1(3) . . . . ?
B21 B17 C3 B13 142.2(3) . . . . ?
B22 B17 C3 B13 101.7(3) . . . . ?
B18 B17 C3 B13 39.3(3) . . . . ?
B21 B17 C3 S2 -123.0(3) . . . . ?
B22 B17 C3 S2 -163.5(2) . . . . ?
B13 B17 C3 S2 94.8(2) . . . . ?
B18 B17 C3 S2 134.1(2) . . . . ?
B14 B13 C3 C4 36.9(2) . . . . ?
B18 B13 C3 C4 99.9(3) . . . . ?
B17 B13 C3 C4 140.4(3) . . . . ?
C4 B13 C3 B21 -104.1(3) . . . . ?
B14 B13 C3 B21 -67.3(3) . . . . ?
B18 B13 C3 B21 -4.2(4) . . . . ?
B17 B13 C3 B21 36.2(3) . . . . ?
C4 B13 C3 B16 -34.6(3) . . . . ?
B14 B13 C3 B16 2.3(3) . . . . ?
B18 B13 C3 B16 65.4(3) . . . . ?
B17 B13 C3 B16 105.8(3) . . . . ?
C4 B13 C3 B17 -140.4(3) . . . . ?
B14 B13 C3 B17 -103.5(3) . . . . ?
B18 B13 C3 B17 -40.4(3) . . . . ?
C4 B13 C3 S2 108.2(2) . . . . ?
B14 B13 C3 S2 145.1(2) . . . . ?
B18 B13 C3 S2 -151.9(2) . . . . ?
B17 B13 C3 S2 -111.4(2) . . . . ?
B21 C3 C4 B15 -0.3(3) . . . . ?
B16 C3 C4 B15 38.5(3) . . . . ?
B17 C3 C4 B15 -68.2(3) . . . . ?
B13 C3 C4 B15 -105.6(3) . . . . ?
S2 C3 C4 B15 158.4(2) . . . . ?
B21 C3 C4 B14 66.7(3) . . . . ?
B16 C3 C4 B14 105.5(3) . . . . ?
B17 C3 C4 B14 -1.1(3) . . . . ?
B13 C3 C4 B14 -38.6(3) . . . . ?
S2 C3 C4 B14 -134.5(2) . . . . ?
B21 C3 C4 B13 105.3(3) . . . . ?
B16 C3 C4 B13 144.2(3) . . . . ?
B17 C3 C4 B13 37.5(3) . . . . ?
S2 C3 C4 B13 -95.9(2) . . . . ?
B21 C3 C4 B16 -38.8(3) . . . . ?
B17 C3 C4 B16 -106.7(3) . . . . ?
B13 C3 C4 B16 -144.2(3) . . . . ?
S2 C3 C4 B16 119.9(2) . . . . ?
B21 C3 C4 S3 -143.1(2) . . . . ?
B16 C3 C4 S3 -104.3(3) . . . . ?
B17 C3 C4 S3 149.0(2) . . . . ?
B13 C3 C4 S3 111.6(3) . . . . ?
S2 C3 C4 S3 15.7(3) . . . . ?
B16 B15 C4 C3 -38.1(2) . . . . ?
B19 B15 C4 C3 63.6(3) . . . . ?
B20 B15 C4 C3 0.7(3) . . . . ?
B14 B15 C4 C3 102.5(3) . . . . ?
B16 B15 C4 B14 -140.6(3) . . . . ?
B19 B15 C4 B14 -38.9(3) . . . . ?
B20 B15 C4 B14 -101.8(3) . . . . ?
B16 B15 C4 B13 -104.2(3) . . . . ?
B19 B15 C4 B13 -2.5(4) . . . . ?
B20 B15 C4 B13 -65.3(3) . . . . ?
B14 B15 C4 B13 36.5(3) . . . . ?
B19 B15 C4 B16 101.7(3) . . . . ?
B20 B15 C4 B16 38.9(3) . . . . ?
B14 B15 C4 B16 140.6(3) . . . . ?
B16 B15 C4 S3 102.7(3) . . . . ?
B19 B15 C4 S3 -155.6(3) . . . . ?
B20 B15 C4 S3 141.6(3) . . . . ?
B14 B15 C4 S3 -116.6(3) . . . . ?
B13 B14 C4 C3 38.8(2) . . . . ?
B19 B14 C4 C3 -63.2(3) . . . . ?
B18 B14 C4 C3 -0.4(4) . . . . ?
B15 B14 C4 C3 -102.2(3) . . . . ?
B13 B14 C4 B15 141.0(3) . . . . ?
B19 B14 C4 B15 39.1(3) . . . . ?
B18 B14 C4 B15 101.8(3) . . . . ?
B19 B14 C4 B13 -102.0(3) . . . . ?
B18 B14 C4 B13 -39.2(3) . . . . ?
B15 B14 C4 B13 -141.0(3) . . . . ?
B13 B14 C4 B16 104.0(3) . . . . ?
B19 B14 C4 B16 2.0(4) . . . . ?
B18 B14 C4 B16 64.8(3) . . . . ?
B15 B14 C4 B16 -37.1(3) . . . . ?
B13 B14 C4 S3 -108.3(3) . . . . ?
B19 B14 C4 S3 149.7(3) . . . . ?
B18 B14 C4 S3 -147.5(3) . . . . ?
B15 B14 C4 S3 110.6(3) . . . . ?
B14 B13 C4 C3 -137.6(3) . . . . ?
B18 B13 C4 C3 -97.9(3) . . . . ?
B17 B13 C4 C3 -34.4(2) . . . . ?
C3 B13 C4 B15 100.4(3) . . . . ?
B14 B13 C4 B15 -37.2(3) . . . . ?
B18 B13 C4 B15 2.5(4) . . . . ?
B17 B13 C4 B15 66.0(3) . . . . ?
C3 B13 C4 B14 137.6(3) . . . . ?
B18 B13 C4 B14 39.7(3) . . . . ?
B17 B13 C4 B14 103.2(3) . . . . ?
C3 B13 C4 B16 33.5(2) . . . . ?
B14 B13 C4 B16 -104.2(3) . . . . ?
B18 B13 C4 B16 -64.5(3) . . . . ?
B17 B13 C4 B16 -1.0(3) . . . . ?
C3 B13 C4 S3 -106.2(3) . . . . ?
B14 B13 C4 S3 116.1(3) . . . . ?
B18 B13 C4 S3 155.9(2) . . . . ?
B17 B13 C4 S3 -140.6(2) . . . . ?
B20 B16 C4 C3 98.3(3) . . . . ?
B15 B16 C4 C3 137.9(3) . . . . ?
B21 B16 C4 C3 35.0(2) . . . . ?
C3 B16 C4 B15 -137.9(3) . . . . ?
B20 B16 C4 B15 -39.6(3) . . . . ?
B21 B16 C4 B15 -102.9(3) . . . . ?
C3 B16 C4 B14 -100.3(3) . . . . ?
B20 B16 C4 B14 -1.9(4) . . . . ?
B15 B16 C4 B14 37.7(3) . . . . ?
B21 B16 C4 B14 -65.3(3) . . . . ?
C3 B16 C4 B13 -33.8(2) . . . . ?
B20 B16 C4 B13 64.6(3) . . . . ?
B15 B16 C4 B13 104.1(3) . . . . ?
B21 B16 C4 B13 1.2(3) . . . . ?
C3 B16 C4 S3 108.4(2) . . . . ?
B20 B16 C4 S3 -153.3(2) . . . . ?
B15 B16 C4 S3 -113.7(3) . . . . ?
B21 B16 C4 S3 143.4(2) . . . . ?
C9 Ru1 C5 C6 -100.6(3) . . . . ?
C10 Ru1 C5 C6 -130.1(4) . . . . ?
C7 Ru1 C5 C6 -28.0(2) . . . . ?
C8 Ru1 C5 C6 -63.9(2) . . . . ?
S2 Ru1 C5 C6 50.7(2) . . . . ?
S1 Ru1 C5 C6 -135.2(2) . . . . ?
S3 Ru1 C5 C6 135.3(2) . . . . ?
C9 Ru1 C5 C10 29.4(2) . . . . ?
C7 Ru1 C5 C10 102.1(3) . . . . ?
C6 Ru1 C5 C10 130.1(4) . . . . ?
C8 Ru1 C5 C10 66.2(3) . . . . ?
S2 Ru1 C5 C10 -179.3(2) . . . . ?
S1 Ru1 C5 C10 -5.1(3) . . . . ?
S3 Ru1 C5 C10 -94.7(2) . . . . ?
C9 Ru1 C5 C12 144.9(4) . . . . ?
C10 Ru1 C5 C12 115.4(5) . . . . ?
C7 Ru1 C5 C12 -142.4(4) . . . . ?
C6 Ru1 C5 C12 -114.5(5) . . . . ?
C8 Ru1 C5 C12 -178.4(4) . . . . ?
S2 Ru1 C5 C12 -63.8(4) . . . . ?
S1 Ru1 C5 C12 110.4(4) . . . . ?
S3 Ru1 C5 C12 20.8(4) . . . . ?
C10 C5 C6 C7 2.3(5) . . . . ?
C12 C5 C6 C7 -174.2(3) . . . . ?
Ru1 C5 C6 C7 54.7(3) . . . . ?
C10 C5 C6 Ru1 -52.4(3) . . . . ?
C12 C5 C6 Ru1 131.1(3) . . . . ?
C9 Ru1 C6 C7 -65.8(2) . . . . ?
C10 Ru1 C6 C7 -103.0(3) . . . . ?
C5 Ru1 C6 C7 -133.4(3) . . . . ?
C8 Ru1 C6 C7 -28.8(2) . . . . ?
S2 Ru1 C6 C7 87.3(2) . . . . ?
S1 Ru1 C6 C7 -18.2(4) . . . . ?
S3 Ru1 C6 C7 176.2(2) . . . . ?
C9 Ru1 C6 C5 67.6(2) . . . . ?
C10 Ru1 C6 C5 30.3(2) . . . . ?
C7 Ru1 C6 C5 133.4(3) . . . . ?
C8 Ru1 C6 C5 104.6(3) . . . . ?
S2 Ru1 C6 C5 -139.4(2) . . . . ?
S1 Ru1 C6 C5 115.2(3) . . . . ?
S3 Ru1 C6 C5 -50.5(2) . . . . ?
C5 C6 C7 C8 1.4(5) . . . . ?
Ru1 C6 C7 C8 57.0(3) . . . . ?
C5 C6 C7 Ru1 -55.6(3) . . . . ?
C9 Ru1 C7 C6 102.3(3) . . . . ?
C10 Ru1 C7 C6 64.9(2) . . . . ?
C5 Ru1 C7 C6 28.0(2) . . . . ?
C8 Ru1 C7 C6 132.5(4) . . . . ?
S2 Ru1 C7 C6 -96.8(2) . . . . ?
S1 Ru1 C7 C6 171.23(18) . . . . ?
S3 Ru1 C7 C6 -7.0(4) . . . . ?
C9 Ru1 C7 C8 -30.2(3) . . . . ?
C10 Ru1 C7 C8 -67.6(3) . . . . ?
C6 Ru1 C7 C8 -132.5(4) . . . . ?
C5 Ru1 C7 C8 -104.4(3) . . . . ?
S2 Ru1 C7 C8 130.7(3) . . . . ?
S1 Ru1 C7 C8 38.8(3) . . . . ?
S3 Ru1 C7 C8 -139.4(2) . . . . ?
C6 C7 C8 C9 -4.5(5) . . . . ?
Ru1 C7 C8 C9 52.0(3) . . . . ?
C6 C7 C8 C11 177.0(4) . . . . ?
Ru1 C7 C8 C11 -126.5(4) . . . . ?
C6 C7 C8 Ru1 -56.5(3) . . . . ?
C9 Ru1 C8 C7 130.2(4) . . . . ?
C10 Ru1 C8 C7 100.5(3) . . . . ?
C6 Ru1 C8 C7 28.4(2) . . . . ?
C5 Ru1 C8 C7 63.8(3) . . . . ?
S2 Ru1 C8 C7 -57.9(3) . . . . ?
S1 Ru1 C8 C7 -147.1(3) . . . . ?
S3 Ru1 C8 C7 122.0(3) . . . . ?
C10 Ru1 C8 C9 -29.7(3) . . . . ?
C7 Ru1 C8 C9 -130.2(4) . . . . ?
C6 Ru1 C8 C9 -101.8(3) . . . . ?
C5 Ru1 C8 C9 -66.4(3) . . . . ?
S2 Ru1 C8 C9 171.9(2) . . . . ?
S1 Ru1 C8 C9 82.7(3) . . . . ?
S3 Ru1 C8 C9 -8.2(5) . . . . ?
C9 Ru1 C8 C11 -112.9(5) . . . . ?
C10 Ru1 C8 C11 -142.7(5) . . . . ?
C7 Ru1 C8 C11 116.9(6) . . . . ?
C6 Ru1 C8 C11 145.2(5) . . . . ?
C5 Ru1 C8 C11 -179.3(5) . . . . ?
S2 Ru1 C8 C11 59.0(5) . . . . ?
S1 Ru1 C8 C11 -30.3(4) . . . . ?
S3 Ru1 C8 C11 -121.1(4) . . . . ?
C7 C8 C9 C10 4.0(5) . . . . ?
C11 C8 C9 C10 -177.5(4) . . . . ?
Ru1 C8 C9 C10 56.7(3) . . . . ?
C7 C8 C9 Ru1 -52.8(3) . . . . ?
C11 C8 C9 Ru1 125.7(4) . . . . ?
C7 Ru1 C9 C10 -101.3(3) . . . . ?
C6 Ru1 C9 C10 -65.4(2) . . . . ?
C5 Ru1 C9 C10 -29.1(2) . . . . ?
C8 Ru1 C9 C10 -131.2(4) . . . . ?
S2 Ru1 C9 C10 -147.2(2) . . . . ?
S1 Ru1 C9 C10 132.9(2) . . . . ?
S3 Ru1 C9 C10 45.2(3) . . . . ?
C10 Ru1 C9 C8 131.2(4) . . . . ?
C7 Ru1 C9 C8 29.9(3) . . . . ?
C6 Ru1 C9 C8 65.8(3) . . . . ?
C5 Ru1 C9 C8 102.0(3) . . . . ?
S2 Ru1 C9 C8 -16.0(4) . . . . ?
S1 Ru1 C9 C8 -95.9(3) . . . . ?
S3 Ru1 C9 C8 176.3(2) . . . . ?
C8 C9 C10 C5 -0.4(6) . . . . ?
Ru1 C9 C10 C5 58.0(3) . . . . ?
C8 C9 C10 Ru1 -58.4(3) . . . . ?
C6 C5 C10 C9 -2.8(5) . . . . ?
C12 C5 C10 C9 173.6(4) . . . . ?
Ru1 C5 C10 C9 -56.3(3) . . . . ?
C6 C5 C10 Ru1 53.6(3) . . . . ?
C12 C5 C10 Ru1 -130.1(3) . . . . ?
C7 Ru1 C10 C9 66.2(2) . . . . ?
C6 Ru1 C10 C9 102.0(3) . . . . ?
C5 Ru1 C10 C9 131.7(4) . . . . ?
C8 Ru1 C10 C9 29.5(2) . . . . ?
S2 Ru1 C10 C9 133.5(3) . . . . ?
S1 Ru1 C10 C9 -51.2(2) . . . . ?
S3 Ru1 C10 C9 -142.4(2) . . . . ?
C9 Ru1 C10 C5 -131.7(4) . . . . ?
C7 Ru1 C10 C5 -65.5(2) . . . . ?
C6 Ru1 C10 C5 -29.7(2) . . . . ?
C8 Ru1 C10 C5 -102.2(3) . . . . ?
S2 Ru1 C10 C5 1.8(5) . . . . ?
S1 Ru1 C10 C5 177.1(2) . . . . ?
S3 Ru1 C10 C5 85.9(2) . . . . ?
C6 C5 C12 C13 58.9(6) . . . . ?
C10 C5 C12 C13 -117.3(5) . . . . ?
Ru1 C5 C12 C13 151.5(4) . . . . ?
C6 C5 C12 C14 -175.7(6) . . . . ?
C10 C5 C12 C14 8.1(7) . . . . ?
Ru1 C5 C12 C14 -83.1(7) . . . . ?
C2 C1 S1 Ru1 22.0(2) . . . . ?
B9 C1 S1 Ru1 161.9(2) . . . . ?
B8 C1 S1 Ru1 -123.1(3) . . . . ?
B6 C1 S1 Ru1 90.9(2) . . . . ?
B3 C1 S1 Ru1 -48.9(3) . . . . ?
C9 Ru1 S1 C1 137.90(16) . . . . ?
C10 Ru1 S1 C1 166.07(17) . . . . ?
C7 Ru1 S1 C1 79.56(16) . . . . ?
C6 Ru1 S1 C1 91.7(3) . . . . ?
C5 Ru1 S1 C1 169.3(2) . . . . ?
C8 Ru1 S1 C1 101.35(16) . . . . ?
S2 Ru1 S1 C1 -15.55(11) . . . . ?
S3 Ru1 S1 C1 -101.35(12) . . . . ?
C4 C3 S2 C2 -109.1(2) . . . . ?
B21 C3 S2 C2 45.2(3) . . . . ?
B16 C3 S2 C2 -37.5(3) . . . . ?
B17 C3 S2 C2 119.5(2) . . . . ?
B13 C3 S2 C2 -174.3(2) . . . . ?
C4 C3 S2 Ru1 9.3(2) . . . . ?
B21 C3 S2 Ru1 163.6(3) . . . . ?
B16 C3 S2 Ru1 80.9(3) . . . . ?
B17 C3 S2 Ru1 -122.1(2) . . . . ?
B13 C3 S2 Ru1 -55.9(2) . . . . ?
C1 C2 S2 C3 121.1(2) . . . . ?
B4 C2 S2 C3 -108.1(2) . . . . ?
B5 C2 S2 C3 -33.5(4) . . . . ?
B6 C2 S2 C3 50.2(3) . . . . ?
B3 C2 S2 C3 -173.88(19) . . . . ?
C1 C2 S2 Ru1 2.5(2) . . . . ?
B4 C2 S2 Ru1 133.3(2) . . . . ?
B5 C2 S2 Ru1 -152.1(3) . . . . ?
B6 C2 S2 Ru1 -68.4(3) . . . . ?
B3 C2 S2 Ru1 67.5(2) . . . . ?
C9 Ru1 S2 C3 168.6(3) . . . . ?
C10 Ru1 S2 C3 63.3(4) . . . . ?
C7 Ru1 S2 C3 127.74(16) . . . . ?
C6 Ru1 S2 C3 91.84(15) . . . . ?
C5 Ru1 S2 C3 64.59(16) . . . . ?
C8 Ru1 S2 C3 157.99(16) . . . . ?
S1 Ru1 S2 C3 -112.25(11) . . . . ?
S3 Ru1 S2 C3 -21.96(11) . . . . ?
C9 Ru1 S2 C2 -71.3(3) . . . . ?
C10 Ru1 S2 C2 -176.6(3) . . . . ?
C7 Ru1 S2 C2 -112.15(15) . . . . ?
C6 Ru1 S2 C2 -148.06(14) . . . . ?
C5 Ru1 S2 C2 -175.31(15) . . . . ?
C8 Ru1 S2 C2 -81.90(16) . . . . ?
S1 Ru1 S2 C2 7.85(11) . . . . ?
S3 Ru1 S2 C2 98.14(11) . . . . ?
C3 C4 S3 Ru1 -32.1(2) . . . . ?
B15 C4 S3 Ru1 -170.1(2) . . . . ?
B14 C4 S3 Ru1 112.8(3) . . . . ?
B13 C4 S3 Ru1 38.9(3) . . . . ?
B16 C4 S3 Ru1 -100.0(2) . . . . ?
C9 Ru1 S3 C4 -156.68(18) . . . . ?
C10 Ru1 S3 C4 -131.31(16) . . . . ?
C7 Ru1 S3 C4 -63.4(2) . . . . ?
C6 Ru1 S3 C4 -67.82(16) . . . . ?
C5 Ru1 S3 C4 -94.71(15) . . . . ?
C8 Ru1 S3 C4 -151.0(3) . . . . ?
S2 Ru1 S3 C4 28.90(12) . . . . ?
S1 Ru1 S3 C4 118.21(12) . . . . ?
